data_7105395
loop_
_publ_author_name
'P\"ohlker, Christopher'
'Schellenberg, Inga'
'P\"ottgen, Rainer'
'Dehnen, Stefanie'

_publ_section_title
;
 Synthesis and reactivity of ferrocenyl functionalized Sn/S cages
;
_journal_issue 15
_journal_name_full 'Chemical Communications'
_journal_page_first 2605
_journal_paper_doi 10.1039/b923871a
_journal_volume 46
_journal_year 2010
_chemical_formula_moiety 'C36 H45 Fe3 Na3 O5 S6 Sn3'
_chemical_formula_sum 'C36 H45 Fe3 Na3 O5 S6 Sn3'
_chemical_formula_weight 1342.67
_space_group_IT_number 2
_symmetry_cell_setting triclinic
_symmetry_space_group_name_Hall '-P 1'
_symmetry_space_group_name_H-M 'P -1'
_atom_sites_solution_hydrogens geom
_atom_sites_solution_primary direct
_atom_sites_solution_secondary difmap
_audit_creation_method SHELXL-97
_cell_angle_alpha 79.70(3)
_cell_angle_beta 81.30(3)
_cell_angle_gamma 81.10(3)
_cell_formula_units_Z 4
_cell_length_a 12.830(3)
_cell_length_b 18.538(4)
_cell_length_c 20.011(4)
_cell_measurement_reflns_used 27921
_cell_measurement_temperature 100(2)
_cell_measurement_theta_max 54.46
_cell_measurement_theta_min 2.79
_cell_volume 4588.8(18)
_computing_cell_refinement 'XAREA 1.38 (Stoe 2006)'
_computing_data_collection 'XAREA 1.38 (Stoe 2006)'
_computing_data_reduction 'XAREA 1.38 (Stoe 2006)'
_computing_molecular_graphics 'DIAMOND 3.0 (Brandenburg & Putz, 2005) SHELXTL-NT V5.1, Bruker AXS 1999'
_computing_structure_refinement 'SHELXL-97 (Sheldrick, 1997)'
_computing_structure_solution 'SHELXS-97 (Sheldrick, 1990)'
_diffrn_ambient_temperature 100(2)
_diffrn_measured_fraction_theta_full 0.927
_diffrn_measured_fraction_theta_max 0.926
_diffrn_measurement_device_type IPDSII
_diffrn_measurement_method \w
_diffrn_radiation_monochromator graphite
_diffrn_radiation_source 'fine-focus sealed tube'
_diffrn_radiation_type MoK\a
_diffrn_radiation_wavelength 0.71073
_diffrn_reflns_av_R_equivalents 0.0357
_diffrn_reflns_av_sigmaI/netI 0.0550
_diffrn_reflns_limit_h_max 12
_diffrn_reflns_limit_h_min -15
_diffrn_reflns_limit_k_max 22
_diffrn_reflns_limit_k_min -22
_diffrn_reflns_limit_l_max 24
_diffrn_reflns_limit_l_min -24
_diffrn_reflns_number 30816
_diffrn_reflns_theta_full 25.00
_diffrn_reflns_theta_max 26.00
_diffrn_reflns_theta_min 1.41
_exptl_absorpt_coefficient_mu 2.872
_exptl_absorpt_correction_T_max 0.319
_exptl_absorpt_correction_T_min 0.187
_exptl_absorpt_correction_type psi-scan
_exptl_absorpt_process_details 'XPREP in SHELXTL (Bruker, 1997)'
_exptl_crystal_colour yellow
_exptl_crystal_density_diffrn 1.943
_exptl_crystal_density_method 'not measured'
_exptl_crystal_description rhombouses
_exptl_crystal_F_000 2632
_exptl_crystal_size_max 0.32
_exptl_crystal_size_mid 0.28
_exptl_crystal_size_min 0.22
_refine_diff_density_max 3.03
_refine_diff_density_min -2.02
_refine_diff_density_rms 0.14
_refine_ls_extinction_method none
_refine_ls_goodness_of_fit_ref 1.002
_refine_ls_hydrogen_treatment constr
_refine_ls_matrix_type full
_refine_ls_number_parameters 1016
_refine_ls_number_reflns 16699
_refine_ls_number_restraints 549
_refine_ls_restrained_S_all 0.991
_refine_ls_R_factor_all 0.0655
_refine_ls_R_factor_gt 0.0458
_refine_ls_shift/su_max 0.001
_refine_ls_shift/su_mean 0.000
_refine_ls_structure_factor_coef Fsqd
_refine_ls_weighting_details 'calc w=1/[\s^2^(Fo^2^)+(0.0662P)^2^] where P=(Fo^2^+2Fc^2^)/3'
_refine_ls_weighting_scheme calc
_refine_ls_wR_factor_gt 0.1067
_refine_ls_wR_factor_ref 0.1116
_reflns_number_gt 12539
_reflns_number_total 16699
_reflns_threshold_expression >2sigma(I)
_cod_data_source_file b923871a.txt
_cod_data_source_block 2
_cod_depositor_comments
;

2024-03-12
Z value and formula fixed to values more according to usual
chemical conventions.                 miguel
;
_cod_original_formula_sum 'C72 H90 Fe6 Na6 O10 S12 Sn6'
_cod_original_formula_weight 2685.34
_cod_original_formula_moiety 'C72 H90 FE6 NA6 O10 S12 SN6'
_cod_original_formula_units_Z 2
_cod_original_cell_volume 4588.8(17)
_cod_database_code 7105395

loop_
_symmetry_equiv_pos_as_xyz
'x, y, z'
'-x, -y, -z'

loop_
_atom_site_label
_atom_site_type_symbol
_atom_site_fract_x
_atom_site_fract_y
_atom_site_fract_z
_atom_site_U_iso_or_equiv
_atom_site_adp_type
_atom_site_occupancy
_atom_site_symmetry_multiplicity
_atom_site_calc_flag
_atom_site_refinement_flags
_atom_site_disorder_assembly
_atom_site_disorder_group
Sn1 Sn 0.93543(4) 0.30127(3) 0.27645(2) 0.03085(12) Uani 1 1 d . . .
Sn2 Sn 0.73972(5) 0.28961(3) 0.15356(2) 0.03516(13) Uani 1 1 d . . .
Sn3 Sn 0.63469(3) 0.31956(2) 0.34092(2) 0.02271(10) Uani 1 1 d . . .
Sn4 Sn 0.82719(3) 0.69789(2) 0.28424(2) 0.02117(10) Uani 1 1 d . . .
Sn5 Sn 0.79639(3) 0.71765(2) 0.08661(2) 0.02173(10) Uani 1 1 d . . .
Sn6 Sn 0.54732(3) 0.70521(2) 0.22681(2) 0.02056(10) Uani 1 1 d . . .
Fe1 Fe 1.09614(7) 0.12923(5) 0.34941(5) 0.0259(2) Uani 1 1 d . . .
Fe2 Fe 0.61184(10) 0.15153(6) 0.09205(5) 0.0419(3) Uani 1 1 d . . .
Fe3 Fe 0.58904(7) 0.13863(5) 0.44116(5) 0.0271(2) Uani 1 1 d . . .
Fe4 Fe 0.87155(7) 0.85985(5) 0.34305(5) 0.0254(2) Uani 1 1 d . . .
Fe5 Fe 0.87636(8) 0.88920(5) -0.01526(5) 0.0302(2) Uani 1 1 d . . .
Fe6 Fe 0.37542(7) 0.88133(5) 0.24365(5) 0.0240(2) Uani 1 1 d . . .
S1 S 0.8704(2) 0.21554(12) 0.21725(11) 0.0595(7) Uani 1 1 d . A .
S2 S 0.64882(13) 0.37987(9) 0.22336(8) 0.0281(4) Uani 1 1 d . . .
S3 S 0.80862(12) 0.31234(9) 0.37866(7) 0.0238(3) Uani 1 1 d . A .
S4 S 0.96750(15) 0.41504(10) 0.21134(9) 0.0360(4) Uani 1 1 d . . .
S5 S 0.80777(14) 0.34888(9) 0.04707(8) 0.0290(4) Uani 1 1 d . A .
S6 S 0.50949(13) 0.40052(10) 0.39732(9) 0.0311(4) Uani 1 1 d . . .
S7 S 0.85759(13) 0.63473(8) 0.18528(8) 0.0232(3) Uani 1 1 d . . .
S8 S 0.63743(13) 0.72950(10) 0.31658(8) 0.0270(3) Uani 1 1 d . . .
S9 S 0.61150(13) 0.76597(9) 0.11433(8) 0.0274(3) Uani 1 1 d . . .
S10 S 0.81260(13) 0.64728(9) -0.00039(8) 0.0259(3) Uani 1 1 d . . .
S11 S 0.54572(13) 0.57844(9) 0.23464(8) 0.0249(3) Uani 1 1 d . . .
S12 S 0.91111(13) 0.60954(9) 0.36397(8) 0.0263(3) Uani 1 1 d . . .
Na1 Na 1.0416(2) 0.52018(18) 0.27289(15) 0.0433(7) Uani 1 1 d . . .
Na2 Na 0.9883(3) 0.4020(2) 0.06995(18) 0.0562(9) Uani 1 1 d . . .
Na3 Na 0.7626(2) 0.50251(14) 0.21673(12) 0.0249(5) Uani 1 1 d . . .
Na4 Na 0.5830(2) 0.53834(16) 0.37060(14) 0.0379(7) Uani 1 1 d . . .
Na5 Na 0.5514(2) 0.50983(16) 0.12016(13) 0.0321(6) Uani 1 1 d . . .
Na6 Na 0.3738(3) 0.4974(2) 0.29772(18) 0.0658(12) Uani 1 1 d . . .
O2 O 1.0244(6) 0.5314(4) 0.0550(5) 0.100(3) Uani 1 1 d . . .
O3 O 0.7603(4) 0.4968(2) 0.3399(2) 0.0280(10) Uani 1 1 d . . .
O4 O 0.7436(4) 0.5041(3) 0.1014(2) 0.0278(10) Uani 1 1 d . . .
O5 O 0.5161(5) 0.6213(3) 0.4413(3) 0.0522(16) Uani 1 1 d . A .
O6 O 0.5593(4) 0.6234(3) 0.0410(2) 0.0322(11) Uani 1 1 d . A .
O7 O 0.5719(4) 0.4391(4) 0.0362(3) 0.0539(16) Uani 1 1 d . A .
O8 O 0.3007(6) 0.5817(4) 0.3626(3) 0.071(2) Uani 1 1 d DU . .
O9 O 0.3893(4) 0.4556(3) 0.1939(2) 0.0340(11) Uani 1 1 d U . .
O10 O 0.1728(4) 0.4552(3) 0.3470(3) 0.0416(13) Uani 1 1 d U . .
C1 C 1.0995(7) 0.0249(4) 0.4043(5) 0.051(2) Uani 1 1 d U . .
H1 H 1.1513 0.0009 0.4330 0.061 Uiso 1 1 calc R . .
C2 C 1.0042(6) 0.0689(4) 0.4242(4) 0.0393(18) Uani 1 1 d U . .
H2 H 0.9803 0.0798 0.4691 0.047 Uiso 1 1 calc R . .
C3 C 0.9510(5) 0.0938(4) 0.3673(4) 0.0319(15) Uani 1 1 d U . .
H3 H 0.8848 0.1248 0.3667 0.038 Uiso 1 1 calc R . .
C4 C 1.0110(5) 0.0655(4) 0.3105(4) 0.0295(14) Uani 1 1 d U . .
H4 H 0.9922 0.0736 0.2653 0.035 Uiso 1 1 calc R . .
C5 C 1.1039(6) 0.0230(4) 0.3327(5) 0.043(2) Uani 1 1 d U . .
H5 H 1.1600 -0.0026 0.3049 0.052 Uiso 1 1 calc R . .
C6 C 1.0744(5) 0.2395(4) 0.3138(3) 0.0297(15) Uani 1 1 d U . .
C7 C 1.1599(5) 0.2036(4) 0.2730(4) 0.0304(15) Uani 1 1 d U . .
H7 H 1.1639 0.2037 0.2252 0.036 Uiso 1 1 calc R . .
C8 C 1.2379(6) 0.1677(4) 0.3147(4) 0.0300(15) Uani 1 1 d U . .
H8 H 1.3029 0.1393 0.3002 0.036 Uiso 1 1 calc R . .
C9 C 1.2020(6) 0.1816(4) 0.3816(4) 0.0334(16) Uani 1 1 d U . .
H9 H 1.2388 0.1644 0.4204 0.040 Uiso 1 1 calc R . .
C10 C 1.1015(6) 0.2258(4) 0.3813(4) 0.0319(15) Uani 1 1 d U . .
H10 H 1.0595 0.2432 0.4199 0.038 Uiso 1 1 calc R . .
C11A C 0.6006(7) 0.2395(5) 0.1431(4) 0.040(3) Uiso 0.631(13) 1 d PGU A 1
H11A H 0.6597 0.2605 0.1512 0.048 Uiso 0.631(13) 1 calc PR A 1
C12A C 0.5560(6) 0.1782(5) 0.1851(4) 0.024(2) Uiso 0.631(13) 1 d PGU A 1
H12A H 0.5802 0.1512 0.2261 0.029 Uiso 0.631(13) 1 calc PR A 1
C13A C 0.4687(7) 0.1646(6) 0.1547(5) 0.055(4) Uiso 0.631(13) 1 d PGU A 1
H13A H 0.4246 0.1270 0.1719 0.066 Uiso 0.631(13) 1 calc PR A 1
C14A C 0.4593(8) 0.2175(6) 0.0938(5) 0.057(4) Uiso 0.631(13) 1 d PGU A 1
H14A H 0.4079 0.2212 0.0634 0.068 Uiso 0.631(13) 1 calc PR A 1
C15A C 0.5409(8) 0.2638(6) 0.0866(5) 0.053(4) Uiso 0.631(13) 1 d PGU A 1
H15A H 0.5532 0.3037 0.0507 0.063 Uiso 0.631(13) 1 calc PR A 1
C16A C 0.7477(11) 0.1206(10) 0.0518(8) 0.158(11) Uiso 0.631(13) 1 d PGU A 1
H16A H 0.8138 0.1296 0.0624 0.189 Uiso 0.631(13) 1 calc PR A 1
C17A C 0.6919(13) 0.1654(8) 0.0005(7) 0.065(5) Uiso 0.631(13) 1 d PGU A 1
H17A H 0.7062 0.2109 -0.0272 0.078 Uiso 0.631(13) 1 calc PR A 1
C18A C 0.6088(12) 0.1232(9) 0.0018(7) 0.098(7) Uiso 0.631(13) 1 d PGU A 1
H18A H 0.5594 0.1360 -0.0306 0.118 Uiso 0.631(13) 1 calc PR A 1
C19A C 0.6033(14) 0.0676(8) 0.0484(8) 0.103(7) Uiso 0.631(13) 1 d PGU A 1
H19A H 0.5497 0.0358 0.0575 0.124 Uiso 0.631(13) 1 calc PR A 1
C20A C 0.6940(14) 0.0615(8) 0.0851(8) 0.129(9) Uiso 0.631(13) 1 d PGU A 1
H20A H 0.7126 0.0256 0.1231 0.155 Uiso 0.631(13) 1 calc PR A 1
C11B C 0.6194(17) 0.2116(11) 0.1622(9) 0.104(11) Uiso 0.369(13) 1 d PGU A 2
H11B H 0.6744 0.2420 0.1560 0.124 Uiso 0.369(13) 1 calc PR A 2
C12B C 0.6265(15) 0.1388(12) 0.1905(8) 0.136(14) Uiso 0.369(13) 1 d PGU A 2
H12B H 0.6873 0.1095 0.2075 0.163 Uiso 0.369(13) 1 calc PR A 2
C13B C 0.5310(16) 0.1154(11) 0.1902(8) 0.073(8) Uiso 0.369(13) 1 d PGU A 2
H13B H 0.5136 0.0668 0.2069 0.087 Uiso 0.369(13) 1 calc PR A 2
C14B C 0.4649(15) 0.1737(12) 0.1618(9) 0.116(14) Uiso 0.369(13) 1 d PGU A 2
H14B H 0.3933 0.1731 0.1551 0.139 Uiso 0.369(13) 1 calc PR A 2
C15B C 0.5195(17) 0.2332(11) 0.1445(9) 0.098(10) Uiso 0.369(13) 1 d PGU A 2
H15B H 0.4927 0.2813 0.1237 0.118 Uiso 0.369(13) 1 calc PR A 2
C16B C 0.7749(10) 0.1144(10) 0.0658(6) 0.077(8) Uiso 0.369(13) 1 d PGU A 2
H16B H 0.8365 0.1275 0.0792 0.092 Uiso 0.369(13) 1 calc PR A 2
C17B C 0.7265(15) 0.1517(8) 0.0087(6) 0.032(5) Uiso 0.369(13) 1 d PGU A 2
H17B H 0.7418 0.1956 -0.0216 0.039 Uiso 0.369(13) 1 calc PR A 2
C18B C 0.6492(12) 0.1057(8) 0.0089(6) 0.048(6) Uiso 0.369(13) 1 d PGU A 2
H18B H 0.6060 0.1131 -0.0270 0.058 Uiso 0.369(13) 1 calc PR A 2
C19B C 0.6400(13) 0.0544(8) 0.0588(6) 0.031(4) Uiso 0.369(13) 1 d PGU A 2
H19B H 0.5889 0.0208 0.0675 0.037 Uiso 0.369(13) 1 calc PR A 2
C20B C 0.7217(12) 0.0560(6) 0.1004(6) 0.073(8) Uiso 0.369(13) 1 d PGU A 2
H20B H 0.7359 0.0245 0.1419 0.088 Uiso 0.369(13) 1 calc PR A 2
C21 C 0.7064(6) 0.1283(5) 0.5019(3) 0.0369(17) Uani 1 1 d GU A .
H21 H 0.7799 0.1303 0.4866 0.044 Uiso 1 1 calc R . .
C22 C 0.6556(7) 0.0640(4) 0.5157(4) 0.0397(18) Uani 1 1 d U A .
H22 H 0.6891 0.0153 0.5115 0.048 Uiso 1 1 calc R . .
C23 C 0.5463(6) 0.0843(4) 0.5369(3) 0.0374(17) Uani 1 1 d U A .
H23 H 0.4935 0.0519 0.5492 0.045 Uiso 1 1 calc R . .
C24 C 0.5300(6) 0.1617(4) 0.5362(4) 0.0368(17) Uani 1 1 d U A .
H24 H 0.4639 0.1904 0.5482 0.044 Uiso 1 1 calc R . .
C25 C 0.6294(7) 0.1895(5) 0.5146(4) 0.0402(18) Uani 1 1 d U A .
H25 H 0.6417 0.2395 0.5097 0.048 Uiso 1 1 calc R . .
C26 C 0.4853(6) 0.1941(4) 0.3763(4) 0.0340(16) Uani 1 1 d U A .
H26 H 0.4245 0.2281 0.3877 0.041 Uiso 1 1 calc R . .
C27 C 0.4879(6) 0.1170(4) 0.3803(4) 0.0389(18) Uani 1 1 d U A .
H27 H 0.4287 0.0904 0.3949 0.047 Uiso 1 1 calc R . .
C28 C 0.5921(6) 0.0861(4) 0.3594(4) 0.0376(17) Uani 1 1 d U A .
H28 H 0.6154 0.0352 0.3571 0.045 Uiso 1 1 calc R . .
C29 C 0.6567(6) 0.1442(4) 0.3420(3) 0.0304(15) Uani 1 1 d U A .
H29 H 0.7308 0.1388 0.3266 0.036 Uiso 1 1 calc R . .
C30 C 0.5907(6) 0.2121(4) 0.3519(3) 0.0292(15) Uani 1 1 d U A .
C31 C 0.7993(6) 0.8733(4) 0.2572(3) 0.0314(15) Uani 1 1 d U . .
H31 H 0.7249 0.8777 0.2555 0.038 Uiso 1 1 calc R . .
C32 C 0.8578(6) 0.9316(4) 0.2543(4) 0.0338(16) Uani 1 1 d U . .
H32 H 0.8295 0.9824 0.2502 0.041 Uiso 1 1 calc R . .
C33 C 0.9658(6) 0.9031(4) 0.2585(4) 0.0344(16) Uani 1 1 d U . .
H33 H 1.0222 0.9309 0.2581 0.041 Uiso 1 1 calc R . .
C34 C 0.9739(6) 0.8254(4) 0.2635(3) 0.0289(14) Uani 1 1 d U . .
H34 H 1.0377 0.7919 0.2665 0.035 Uiso 1 1 calc R . .
C35 C 0.8714(5) 0.8054(4) 0.2631(3) 0.0247(13) Uani 1 1 d U . .
C36 C 0.8459(9) 0.9178(5) 0.4223(4) 0.058(3) Uani 1 1 d U . .
H36 H 0.8419 0.9699 0.4184 0.070 Uiso 1 1 calc R . .
C37 C 0.7597(7) 0.8790(5) 0.4244(4) 0.045(2) Uani 1 1 d U . .
H37 H 0.6875 0.8995 0.4219 0.054 Uiso 1 1 calc R . .
C38 C 0.8015(7) 0.8026(4) 0.4308(3) 0.0382(17) Uani 1 1 d U . .
H38 H 0.7620 0.7625 0.4341 0.046 Uiso 1 1 calc R . .
C39 C 0.9094(8) 0.7975(6) 0.4314(4) 0.056(3) Uani 1 1 d U . .
H39 H 0.9570 0.7527 0.4344 0.068 Uiso 1 1 calc R . .
C40 C 0.9389(8) 0.8675(7) 0.4270(4) 0.064(3) Uani 1 1 d U . .
H40 H 1.0085 0.8789 0.4271 0.077 Uiso 1 1 calc R . .
C41 C 0.9826(6) 0.8161(5) 0.0369(6) 0.060(3) Uani 1 1 d U B .
H41 H 1.0307 0.7782 0.0184 0.072 Uiso 1 1 calc R . .
C42 C 0.8788(6) 0.8101(4) 0.0696(4) 0.0347(16) Uani 1 1 d U B .
C43 C 0.8367(7) 0.8807(4) 0.0872(4) 0.0403(18) Uani 1 1 d U B .
H43 H 0.7671 0.8932 0.1095 0.048 Uiso 1 1 calc R . .
C44 C 0.9134(8) 0.9291(5) 0.0668(5) 0.054(2) Uani 1 1 d U B .
H44 H 0.9053 0.9795 0.0726 0.065 Uiso 1 1 calc R . .
C45 C 1.0024(8) 0.8901(5) 0.0366(6) 0.066(3) Uani 1 1 d U B .
H45 H 1.0672 0.9092 0.0184 0.079 Uiso 1 1 calc R . .
C46A C 0.8841(12) 0.8748(8) -0.1166(7) 0.050(4) Uani 0.68(3) 1 d PGU B 1
H46A H 0.9359 0.8414 -0.1387 0.060 Uiso 0.68(3) 1 calc PR B 1
C47A C 0.7844(12) 0.8592(6) -0.0819(7) 0.042(4) Uani 0.68(3) 1 d PGU B 1
H47A H 0.7570 0.8134 -0.0764 0.050 Uiso 0.68(3) 1 calc PR B 1
C48A C 0.7324(11) 0.9232(7) -0.0566(7) 0.038(3) Uani 0.68(3) 1 d PGU B 1
H48A H 0.6636 0.9283 -0.0311 0.046 Uiso 0.68(3) 1 calc PR B 1
C49A C 0.7999(14) 0.9784(6) -0.0758(6) 0.041(4) Uani 0.68(3) 1 d PGU B 1
H49A H 0.7849 1.0273 -0.0655 0.049 Uiso 0.68(3) 1 calc PR B 1
C50A C 0.8937(14) 0.9484(8) -0.1128(5) 0.046(5) Uani 0.68(3) 1 d PGU B 1
H50A H 0.9531 0.9735 -0.1320 0.055 Uiso 0.68(3) 1 calc PR B 1
C46B C 0.909(2) 0.8513(14) -0.1012(13) 0.035(6) Uani 0.32(3) 1 d PGU B 2
H46B H 0.9507 0.8065 -0.1105 0.042 Uiso 0.32(3) 1 calc PR B 2
C47B C 0.804(2) 0.8588(13) -0.0737(16) 0.040(7) Uani 0.32(3) 1 d PGU B 2
H47B H 0.7610 0.8201 -0.0606 0.048 Uiso 0.32(3) 1 calc PR B 2
C48B C 0.773(3) 0.9314(15) -0.0685(15) 0.042(7) Uani 0.32(3) 1 d PGU B 2
H48B H 0.7041 0.9523 -0.0510 0.050 Uiso 0.32(3) 1 calc PR B 2
C49B C 0.858(3) 0.9689(13) -0.0927(13) 0.041(8) Uani 0.32(3) 1 d PGU B 2
H49B H 0.8586 1.0204 -0.0950 0.049 Uiso 0.32(3) 1 calc PR B 2
C50B C 0.942(3) 0.9194(17) -0.1128(12) 0.043(7) Uani 0.32(3) 1 d PGU B 2
H50B H 1.0110 0.9303 -0.1318 0.052 Uiso 0.32(3) 1 calc PR B 2
C51 C 0.3970(5) 0.7696(3) 0.2428(3) 0.0246(13) Uani 1 1 d U . .
C52 C 0.3324(5) 0.8074(4) 0.1925(4) 0.0274(14) Uani 1 1 d U . .
H52 H 0.3481 0.8064 0.1447 0.033 Uiso 1 1 calc R . .
C53 C 0.2416(5) 0.8465(4) 0.2245(4) 0.0347(16) Uani 1 1 d U . .
H53 H 0.1858 0.8764 0.2022 0.042 Uiso 1 1 calc R . .
C54 C 0.2477(6) 0.8335(4) 0.2961(4) 0.0343(16) Uani 1 1 d U . .
H54 H 0.1965 0.8532 0.3299 0.041 Uiso 1 1 calc R . .
C55 C 0.3426(5) 0.7866(4) 0.3085(3) 0.0266(14) Uani 1 1 d U . .
H55 H 0.3667 0.7692 0.3519 0.032 Uiso 1 1 calc R . .
C56 C 0.5166(5) 0.9204(4) 0.2089(4) 0.0279(14) Uani 1 1 d U . .
H56 H 0.5795 0.8929 0.1900 0.033 Uiso 1 1 calc R . .
C57 C 0.4878(5) 0.9269(4) 0.2791(3) 0.0276(14) Uani 1 1 d U . .
H57 H 0.5275 0.9049 0.3157 0.033 Uiso 1 1 calc R . .
C58 C 0.3886(5) 0.9726(4) 0.2841(4) 0.0288(14) Uani 1 1 d U . .
H58 H 0.3500 0.9869 0.3250 0.035 Uiso 1 1 calc R . .
C59 C 0.3566(6) 0.9931(4) 0.2186(4) 0.0346(16) Uani 1 1 d U . .
H59 H 0.2925 1.0231 0.2077 0.042 Uiso 1 1 calc R . .
C60 C 0.4364(6) 0.9615(4) 0.1720(4) 0.0345(16) Uani 1 1 d U . .
H60 H 0.4360 0.9670 0.1239 0.041 Uiso 1 1 calc R . .
C01 C 0.1753(7) 0.6628(5) 0.4198(4) 0.048(2) Uani 1 1 d U . .
H01C H 0.1897 0.6998 0.3791 0.058 Uiso 1 1 calc R A .
H01D H 0.1784 0.6838 0.4610 0.058 Uiso 1 1 calc R . .
H01E H 0.1044 0.6487 0.4212 0.058 Uiso 1 1 calc R . .
C02 C 0.2564(7) 0.5964(5) 0.4168(4) 0.046(2) Uani 1 1 d DU A .
C03 C 0.2771(7) 0.5496(5) 0.4832(4) 0.047(2) Uani 1 1 d U . .
H03A H 0.3264 0.5053 0.4746 0.056 Uiso 1 1 calc R A .
H03B H 0.2100 0.5349 0.5083 0.056 Uiso 1 1 calc R . .
H03C H 0.3085 0.5776 0.5103 0.056 Uiso 1 1 calc R . .
C04 C 0.0348(6) 0.4189(5) 0.4336(4) 0.0430(19) Uani 1 1 d U . .
H04A H -0.0070 0.4639 0.4130 0.052 Uiso 1 1 calc R A .
H04B H 0.0305 0.4183 0.4830 0.052 Uiso 1 1 calc R . .
H04C H 0.0066 0.3754 0.4254 0.052 Uiso 1 1 calc R . .
C05 C 0.1470(6) 0.4172(4) 0.4024(4) 0.0323(15) Uani 1 1 d U A .
C06 C 0.2277(6) 0.3671(4) 0.4413(4) 0.0345(16) Uani 1 1 d U . .
H06A H 0.2992 0.3771 0.4204 0.041 Uiso 1 1 calc R A .
H06B H 0.2202 0.3156 0.4401 0.041 Uiso 1 1 calc R . .
H06C H 0.2166 0.3758 0.4889 0.041 Uiso 1 1 calc R . .
C07 C 0.3049(10) 0.3970(8) 0.1278(6) 0.083(4) Uani 1 1 d U A .
H07A H 0.3233 0.4382 0.0920 0.100 Uiso 1 1 calc R . .
H07B H 0.2273 0.3997 0.1378 0.100 Uiso 1 1 calc R . .
H07C H 0.3342 0.3501 0.1119 0.100 Uiso 1 1 calc R . .
C08 C 0.3501(6) 0.4015(4) 0.1910(4) 0.0363(17) Uani 1 1 d U . .
C09 C 0.3413(8) 0.3400(5) 0.2494(5) 0.052(2) Uani 1 1 d U A .
H09A H 0.3673 0.3528 0.2888 0.062 Uiso 1 1 calc R . .
H09B H 0.3840 0.2949 0.2363 0.062 Uiso 1 1 calc R . .
H09C H 0.2667 0.3317 0.2615 0.062 Uiso 1 1 calc R . .
C010 C 1.2010(6) 0.6193(5) 0.1697(4) 0.051(2) Uani 1 1 d DU . .
C011 C 1.2990(8) 0.6304(5) 0.1214(4) 0.058(3) Uani 1 1 d DU . .
H01A H 1.3501 0.6479 0.1445 0.070 Uiso 1 1 calc R . .
H01B H 1.2814 0.6672 0.0817 0.070 Uiso 1 1 calc R . .
H11C H 1.3302 0.5835 0.1062 0.070 Uiso 1 1 calc R . .
O1B O 1.2007(10) 0.5784(8) 0.2201(6) 0.051(5) Uani 0.436(14) 1 d PDU . 1
C02B C 1.1303(14) 0.6904(11) 0.1503(13) 0.065(7) Uani 0.436(14) 1 d PDU . 1
H02A H 1.1262 0.6984 0.1009 0.098 Uiso 0.436(14) 1 calc PR . 1
H02B H 1.1598 0.7316 0.1619 0.098 Uiso 0.436(14) 1 calc PR . 1
H02C H 1.0590 0.6874 0.1753 0.098 Uiso 0.436(14) 1 calc PR . 1
O1A O 1.1532(8) 0.5627(5) 0.1775(5) 0.040(3) Uani 0.564(14) 1 d PDU . 2
C02A C 1.1594(18) 0.6722(11) 0.2166(10) 0.081(7) Uani 0.564(14) 1 d PDU . 2
H02D H 1.1189 0.6475 0.2574 0.121 Uiso 0.564(14) 1 calc PR . 2
H02E H 1.1129 0.7131 0.1936 0.121 Uiso 0.564(14) 1 calc PR . 2
H02F H 1.2187 0.6916 0.2300 0.121 Uiso 0.564(14) 1 calc PR . 2

loop_
_atom_site_aniso_label
_atom_site_aniso_U_11
_atom_site_aniso_U_22
_atom_site_aniso_U_33
_atom_site_aniso_U_23
_atom_site_aniso_U_13
_atom_site_aniso_U_12
Sn1 0.0329(3) 0.0268(2) 0.0248(2) 0.00010(18) 0.00328(19) 0.00930(19)
Sn2 0.0615(3) 0.0248(2) 0.0235(2) -0.00394(18) -0.0088(2) -0.0158(2)
Sn3 0.0222(2) 0.0224(2) 0.0239(2) -0.00210(17) -0.00282(17) -0.00596(17)
Sn4 0.0232(2) 0.0199(2) 0.02166(19) -0.00568(16) -0.00203(16) -0.00486(16)
Sn5 0.0255(2) 0.0187(2) 0.0212(2) -0.00478(16) 0.00139(17) -0.00613(16)
Sn6 0.0205(2) 0.0180(2) 0.0228(2) -0.00473(16) -0.00019(16) -0.00206(16)
Fe1 0.0253(5) 0.0220(5) 0.0289(5) -0.0016(4) -0.0037(4) -0.0007(4)
Fe2 0.0687(8) 0.0358(6) 0.0273(5) -0.0074(4) -0.0031(5) -0.0265(6)
Fe3 0.0256(5) 0.0268(5) 0.0276(5) 0.0028(4) -0.0061(4) -0.0050(4)
Fe4 0.0258(5) 0.0238(5) 0.0283(5) -0.0097(4) -0.0004(4) -0.0053(4)
Fe5 0.0376(6) 0.0241(5) 0.0277(5) -0.0050(4) 0.0054(4) -0.0089(4)
Fe6 0.0231(5) 0.0194(4) 0.0274(4) -0.0031(4) 0.0013(4) -0.0020(4)
S1 0.101(2) 0.0361(11) 0.0401(11) -0.0176(9) -0.0277(12) 0.0254(12)
S2 0.0274(8) 0.0270(8) 0.0281(8) 0.0036(7) -0.0054(7) -0.0051(7)
S3 0.0225(8) 0.0281(8) 0.0212(7) -0.0043(6) -0.0022(6) -0.0039(6)
S4 0.0331(10) 0.0348(10) 0.0297(8) 0.0057(7) 0.0060(7) 0.0053(7)
S5 0.0352(9) 0.0280(9) 0.0257(8) -0.0063(7) -0.0049(7) -0.0061(7)
S6 0.0240(8) 0.0338(9) 0.0336(8) -0.0058(7) 0.0018(7) -0.0030(7)
S7 0.0278(8) 0.0197(7) 0.0227(7) -0.0061(6) -0.0011(6) -0.0041(6)
S8 0.0236(8) 0.0339(9) 0.0252(7) -0.0109(7) -0.0001(6) -0.0048(7)
S9 0.0302(9) 0.0246(8) 0.0239(7) -0.0026(6) 0.0027(7) 0.0003(6)
S10 0.0298(9) 0.0258(8) 0.0236(7) -0.0094(6) 0.0031(6) -0.0078(6)
S11 0.0260(8) 0.0191(7) 0.0299(8) -0.0065(6) 0.0008(6) -0.0047(6)
S12 0.0298(9) 0.0247(8) 0.0258(7) -0.0050(6) -0.0072(7) -0.0027(6)
Na1 0.0338(16) 0.0514(19) 0.0357(15) -0.0010(14) 0.0054(13) 0.0055(13)
Na2 0.0382(18) 0.077(3) 0.062(2) -0.0356(19) 0.0119(16) -0.0233(17)
Na3 0.0269(13) 0.0233(13) 0.0252(12) -0.0047(10) -0.0036(10) -0.0041(10)
Na4 0.0474(18) 0.0359(16) 0.0291(14) -0.0103(12) 0.0003(12) -0.0007(13)
Na5 0.0307(15) 0.0364(15) 0.0309(13) -0.0060(12) -0.0045(11) -0.0079(12)
Na6 0.076(3) 0.081(3) 0.053(2) -0.0414(19) 0.0291(19) -0.049(2)
O2 0.072(5) 0.060(5) 0.134(7) 0.024(5) 0.037(5) -0.004(4)
O3 0.030(3) 0.025(2) 0.029(2) -0.0043(19) -0.0045(19) -0.0047(19)
O4 0.031(2) 0.026(2) 0.027(2) -0.0044(19) -0.0027(19) -0.0043(19)
O5 0.087(5) 0.034(3) 0.033(3) -0.010(2) 0.009(3) -0.013(3)
O6 0.031(3) 0.037(3) 0.030(2) -0.007(2) -0.008(2) -0.002(2)
O7 0.038(3) 0.084(5) 0.048(3) -0.034(3) -0.017(3) 0.002(3)
O8 0.088(5) 0.061(4) 0.057(4) -0.027(3) 0.040(4) -0.016(4)
O9 0.042(3) 0.031(3) 0.032(2) -0.005(2) -0.008(2) -0.012(2)
O10 0.036(3) 0.044(3) 0.039(3) 0.001(2) 0.000(2) -0.001(2)
C1 0.045(5) 0.031(4) 0.080(6) 0.015(4) -0.034(4) -0.014(3)
C2 0.042(4) 0.045(4) 0.033(4) 0.000(3) -0.003(3) -0.019(4)
C3 0.020(3) 0.037(4) 0.036(4) -0.002(3) -0.001(3) -0.004(3)
C4 0.032(4) 0.024(3) 0.036(3) -0.007(3) -0.009(3) -0.004(3)
C5 0.017(3) 0.033(4) 0.075(6) -0.012(4) 0.009(4) 0.001(3)
C6 0.027(4) 0.026(3) 0.031(3) -0.001(3) 0.002(3) -0.002(3)
C7 0.029(4) 0.026(3) 0.032(3) -0.004(3) 0.002(3) 0.000(3)
C8 0.029(4) 0.021(3) 0.038(4) -0.006(3) -0.002(3) 0.000(3)
C9 0.031(4) 0.025(4) 0.046(4) -0.006(3) -0.007(3) -0.004(3)
C10 0.031(4) 0.026(3) 0.037(4) -0.006(3) 0.000(3) 0.001(3)
C21 0.028(4) 0.052(5) 0.029(3) -0.008(3) -0.009(3) 0.005(3)
C22 0.051(5) 0.037(4) 0.027(3) 0.000(3) -0.010(3) 0.006(3)
C23 0.048(5) 0.035(4) 0.026(3) 0.001(3) -0.002(3) -0.005(3)
C24 0.038(4) 0.034(4) 0.031(3) -0.003(3) 0.008(3) 0.004(3)
C25 0.050(5) 0.040(4) 0.033(4) -0.007(3) -0.003(3) -0.014(4)
C26 0.033(4) 0.027(4) 0.043(4) 0.007(3) -0.015(3) -0.012(3)
C27 0.036(4) 0.036(4) 0.048(4) 0.010(3) -0.024(3) -0.014(3)
C28 0.048(5) 0.028(4) 0.040(4) 0.000(3) -0.011(3) -0.015(3)
C29 0.036(4) 0.025(3) 0.032(3) -0.003(3) -0.007(3) -0.010(3)
C30 0.035(4) 0.024(3) 0.031(3) -0.001(3) -0.011(3) -0.011(3)
C31 0.035(4) 0.031(4) 0.030(3) -0.009(3) -0.003(3) -0.006(3)
C32 0.040(4) 0.027(4) 0.033(4) -0.002(3) -0.002(3) -0.006(3)
C33 0.039(4) 0.033(4) 0.033(4) -0.011(3) 0.008(3) -0.015(3)
C34 0.030(4) 0.026(3) 0.033(3) -0.013(3) 0.005(3) -0.011(3)
C35 0.026(3) 0.023(3) 0.025(3) -0.006(3) 0.000(3) -0.005(3)
C36 0.095(8) 0.044(5) 0.039(4) -0.020(4) 0.022(5) -0.032(5)
C37 0.042(5) 0.050(5) 0.033(4) -0.001(3) 0.012(3) 0.005(4)
C38 0.056(5) 0.033(4) 0.026(3) 0.000(3) -0.004(3) -0.014(3)
C39 0.068(6) 0.073(6) 0.026(4) -0.014(4) -0.018(4) 0.019(5)
C40 0.055(6) 0.118(9) 0.039(4) -0.034(5) -0.006(4) -0.046(6)
C41 0.023(4) 0.035(4) 0.111(8) 0.010(5) 0.001(4) -0.004(3)
C42 0.042(4) 0.028(4) 0.036(4) 0.000(3) -0.007(3) -0.011(3)
C43 0.072(6) 0.023(4) 0.030(4) -0.003(3) -0.010(4) -0.015(3)
C44 0.085(7) 0.029(4) 0.057(5) 0.008(4) -0.035(5) -0.028(4)
C45 0.057(6) 0.039(5) 0.100(8) 0.017(5) -0.024(6) -0.022(4)
C46A 0.064(10) 0.053(9) 0.029(7) -0.008(7) 0.002(7) -0.004(8)
C47A 0.065(10) 0.041(7) 0.031(6) -0.007(5) -0.022(6) -0.027(7)
C48A 0.024(7) 0.043(7) 0.046(7) 0.001(6) -0.009(6) -0.007(6)
C49A 0.062(10) 0.032(7) 0.023(6) 0.007(5) -0.009(6) -0.002(7)
C50A 0.074(12) 0.041(9) 0.019(6) 0.000(7) 0.010(7) -0.020(9)
C46B 0.036(12) 0.047(14) 0.020(11) -0.003(10) -0.016(9) 0.007(11)
C47B 0.030(11) 0.048(13) 0.042(13) 0.006(11) -0.023(11) -0.004(10)
C48B 0.038(15) 0.044(13) 0.047(12) -0.006(11) -0.005(12) -0.016(13)
C49B 0.073(19) 0.029(13) 0.024(13) -0.009(10) -0.002(14) -0.018(14)
C50B 0.070(17) 0.043(15) 0.018(9) -0.007(10) -0.007(12) -0.010(13)
C51 0.021(3) 0.020(3) 0.032(3) -0.003(3) 0.000(3) -0.004(2)
C52 0.024(3) 0.025(3) 0.035(3) -0.007(3) -0.008(3) -0.005(3)
C53 0.020(3) 0.026(4) 0.055(4) 0.000(3) -0.002(3) -0.006(3)
C54 0.026(4) 0.023(3) 0.049(4) -0.003(3) 0.010(3) -0.005(3)
C55 0.026(3) 0.022(3) 0.029(3) -0.003(3) 0.003(3) -0.001(3)
C56 0.021(3) 0.024(3) 0.039(4) -0.008(3) 0.004(3) -0.009(3)
C57 0.030(4) 0.024(3) 0.031(3) -0.004(3) -0.005(3) -0.008(3)
C58 0.024(3) 0.024(3) 0.040(4) -0.015(3) 0.001(3) -0.001(3)
C59 0.043(4) 0.016(3) 0.043(4) -0.002(3) -0.006(3) -0.001(3)
C60 0.036(4) 0.033(4) 0.034(4) 0.001(3) -0.004(3) -0.010(3)
C01 0.049(5) 0.049(5) 0.044(4) -0.001(4) 0.001(4) -0.014(4)
C02 0.052(5) 0.038(4) 0.049(5) -0.013(4) 0.014(4) -0.025(4)
C03 0.044(5) 0.044(5) 0.051(5) -0.013(4) 0.009(4) -0.009(4)
C04 0.030(4) 0.041(4) 0.051(5) 0.005(4) 0.000(3) -0.003(3)
C05 0.033(4) 0.028(4) 0.035(4) -0.004(3) -0.001(3) -0.007(3)
C06 0.031(4) 0.036(4) 0.036(4) 0.000(3) -0.006(3) -0.007(3)
C07 0.091(9) 0.110(10) 0.070(7) -0.041(7) -0.021(6) -0.042(7)
C08 0.039(4) 0.043(4) 0.031(4) -0.017(3) 0.001(3) -0.007(3)
C09 0.057(6) 0.033(4) 0.064(5) -0.006(4) 0.006(4) -0.014(4)
C010 0.041(5) 0.070(6) 0.036(4) -0.008(4) -0.001(4) 0.008(4)
C011 0.080(7) 0.046(5) 0.038(4) 0.001(4) 0.016(4) -0.009(5)
O1B 0.031(7) 0.081(10) 0.034(7) -0.003(7) 0.005(5) 0.000(6)
C02B 0.024(10) 0.093(18) 0.079(16) -0.028(13) 0.010(10) -0.010(10)
O1A 0.045(6) 0.030(5) 0.042(6) -0.014(4) 0.017(5) -0.006(4)
C02A 0.099(16) 0.075(13) 0.079(13) -0.051(11) 0.040(11) -0.051(12)

loop_
_atom_type_symbol
_atom_type_description
_atom_type_scat_dispersion_real
_atom_type_scat_dispersion_imag
_atom_type_scat_source
C C 0.0033 0.0016 'International Tables Vol C Tables 4.2.6.8 and 6.1.1.4'
H H 0.0000 0.0000 'International Tables Vol C Tables 4.2.6.8 and 6.1.1.4'
O O 0.0106 0.0060 'International Tables Vol C Tables 4.2.6.8 and 6.1.1.4'
Na Na 0.0362 0.0249 'International Tables Vol C Tables 4.2.6.8 and 6.1.1.4'
S S 0.1246 0.1234 'International Tables Vol C Tables 4.2.6.8 and 6.1.1.4'
Fe Fe 0.3463 0.8444 'International Tables Vol C Tables 4.2.6.8 and 6.1.1.4'
Sn Sn -0.6537 1.4246 'International Tables Vol C Tables 4.2.6.8 and 6.1.1.4'

loop_
_geom_angle_atom_site_label_1
_geom_angle_atom_site_label_2
_geom_angle_atom_site_label_3
_geom_angle
_geom_angle_site_symmetry_1
_geom_angle_site_symmetry_3
_geom_angle_publ_flag
C6 Sn1 S4 112.58(19) . . ?
C6 Sn1 S3 104.40(18) . . ?
S4 Sn1 S3 113.35(7) . . ?
C6 Sn1 S1 103.7(2) . . ?
S4 Sn1 S1 116.05(8) . . ?
S3 Sn1 S1 105.66(8) . . ?
C11A Sn2 C11B 16.2(6) . . ?
C11A Sn2 S5 109.5(2) . . ?
C11B Sn2 S5 120.7(5) . . ?
C11A Sn2 S1 117.6(2) . . ?
C11B Sn2 S1 101.4(6) . . ?
S5 Sn2 S1 114.19(9) . . ?
C11A Sn2 S2 97.5(3) . . ?
C11B Sn2 S2 102.6(5) . . ?
S5 Sn2 S2 110.08(6) . . ?
S1 Sn2 S2 106.43(7) . . ?
C30 Sn3 S6 113.5(2) . . ?
C30 Sn3 S2 112.01(19) . . ?
S6 Sn3 S2 103.48(7) . . ?
C30 Sn3 S3 109.98(19) . . ?
S6 Sn3 S3 110.72(7) . . ?
S2 Sn3 S3 106.86(6) . . ?
C35 Sn4 S12 118.95(18) . . ?
C35 Sn4 S7 113.85(17) . . ?
S12 Sn4 S7 101.19(6) . . ?
C35 Sn4 S8 98.83(18) . . ?
S12 Sn4 S8 114.40(6) . . ?
S7 Sn4 S8 109.98(6) . . ?
C42 Sn5 S10 118.5(2) . . ?
C42 Sn5 S9 105.0(2) . . ?
S10 Sn5 S9 109.60(7) . . ?
C42 Sn5 S7 107.6(2) . . ?
S10 Sn5 S7 106.53(6) . . ?
S9 Sn5 S7 109.39(6) . . ?
C51 Sn6 S11 116.03(18) . . ?
C51 Sn6 S9 99.78(17) . . ?
S11 Sn6 S9 114.30(6) . . ?
C51 Sn6 S8 102.36(19) . . ?
S11 Sn6 S8 110.17(7) . . ?
S9 Sn6 S8 113.36(6) . . ?
C10 Fe1 C9 41.0(3) . . ?
C10 Fe1 C3 115.1(3) . . ?
C9 Fe1 C3 147.8(3) . . ?
C10 Fe1 C7 68.2(3) . . ?
C9 Fe1 C7 68.1(3) . . ?
C3 Fe1 C7 131.2(3) . . ?
C10 Fe1 C6 40.9(3) . . ?
C9 Fe1 C6 69.0(3) . . ?
C3 Fe1 C6 107.5(3) . . ?
C7 Fe1 C6 40.9(3) . . ?
C10 Fe1 C8 68.6(3) . . ?
C9 Fe1 C8 40.4(3) . . ?
C3 Fe1 C8 170.4(3) . . ?
C7 Fe1 C8 40.6(3) . . ?
C6 Fe1 C8 69.0(3) . . ?
C10 Fe1 C2 107.1(3) . . ?
C9 Fe1 C2 116.0(3) . . ?
C3 Fe1 C2 39.9(3) . . ?
C7 Fe1 C2 168.3(3) . . ?
C6 Fe1 C2 128.8(3) . . ?
C8 Fe1 C2 149.1(3) . . ?
C10 Fe1 C5 169.5(3) . . ?
C9 Fe1 C5 131.5(3) . . ?
C3 Fe1 C5 67.9(3) . . ?
C7 Fe1 C5 118.2(3) . . ?
C6 Fe1 C5 149.4(3) . . ?
C8 Fe1 C5 110.2(3) . . ?
C2 Fe1 C5 68.2(3) . . ?
C10 Fe1 C1 129.4(4) . . ?
C9 Fe1 C1 108.5(3) . . ?
C3 Fe1 C1 67.7(3) . . ?
C7 Fe1 C1 150.7(3) . . ?
C6 Fe1 C1 167.5(4) . . ?
C8 Fe1 C1 117.6(3) . . ?
C2 Fe1 C1 40.3(4) . . ?
C5 Fe1 C1 41.0(4) . . ?
C10 Fe1 C4 148.0(3) . . ?
C9 Fe1 C4 170.4(3) . . ?
C3 Fe1 C4 40.4(3) . . ?
C7 Fe1 C4 110.1(3) . . ?
C6 Fe1 C4 116.2(3) . . ?
C8 Fe1 C4 132.2(3) . . ?
C2 Fe1 C4 67.8(3) . . ?
C5 Fe1 C4 40.3(3) . . ?
C1 Fe1 C4 68.2(3) . . ?
C20A Fe2 C16A 44.4(3) . . ?
C20A Fe2 C19A 44.9(3) . . ?
C16A Fe2 C19A 72.4(4) . . ?
C20A Fe2 C17A 75.4(4) . . ?
C16A Fe2 C17A 43.3(2) . . ?
C19A Fe2 C17A 71.5(3) . . ?
C20A Fe2 C18B 54.0(5) . . ?
C16A Fe2 C18B 53.2(6) . . ?
C19A Fe2 C18B 33.4(7) . . ?
C17A Fe2 C18B 38.2(7) . . ?
C20A Fe2 C11B 123.9(7) . . ?
C16A Fe2 C11B 110.1(6) . . ?
C19A Fe2 C11B 161.6(7) . . ?
C17A Fe2 C11B 123.5(6) . . ?
C18B Fe2 C11B 160.4(7) . . ?
C20A Fe2 C18A 69.6(4) . . ?
C16A Fe2 C18A 68.6(3) . . ?
C19A Fe2 C18A 37.6(2) . . ?
C17A Fe2 C18A 42.1(2) . . ?
C18B Fe2 C18A 17.2(5) . . ?
C11B Fe2 C18A 160.8(7) . . ?
C20A Fe2 C12B 90.6(5) . . ?
C16A Fe2 C12B 103.8(6) . . ?
C19A Fe2 C12B 121.2(6) . . ?
C17A Fe2 C12B 143.0(7) . . ?
C18B Fe2 C12B 144.6(7) . . ?
C11B Fe2 C12B 40.5(2) . . ?
C18A Fe2 C12B 158.2(7) . . ?
C20A Fe2 C19B 28.9(7) . . ?
C16A Fe2 C19B 61.1(7) . . ?
C19A Fe2 C19B 16.0(6) . . ?
C17A Fe2 C19B 71.9(6) . . ?
C18B Fe2 C19B 37.0(2) . . ?
C11B Fe2 C19B 150.0(8) . . ?
C18A Fe2 C19B 47.4(6) . . ?
C12B Fe2 C19B 110.8(7) . . ?
C20A Fe2 C12A 119.5(5) . . ?
C16A Fe2 C12A 132.4(5) . . ?
C19A Fe2 C12A 133.5(5) . . ?
C17A Fe2 C12A 154.9(5) . . ?
C18B Fe2 C12A 166.9(5) . . ?
C11B Fe2 C12A 31.9(6) . . ?
C18A Fe2 C12A 158.2(5) . . ?
C12B Fe2 C12A 31.3(6) . . ?
C19B Fe2 C12A 131.4(4) . . ?
C20A Fe2 C11A 139.8(6) . . ?
C16A Fe2 C11A 115.0(6) . . ?
C19A Fe2 C11A 172.6(5) . . ?
C17A Fe2 C11A 114.1(5) . . ?
C18B Fe2 C11A 151.6(5) . . ?
C11B Fe2 C11A 17.7(7) . . ?
C18A Fe2 C11A 144.1(5) . . ?
C12B Fe2 C11A 57.6(6) . . ?
C19B Fe2 C11A 167.6(5) . . ?
C12A Fe2 C11A 41.2(2) . . ?
C20A Fe2 C17B 65.0(7) . . ?
C16A Fe2 C17B 29.0(6) . . ?
C19A Fe2 C17B 71.9(6) . . ?
C17A Fe2 C17B 14.4(6) . . ?
C18B Fe2 C17B 40.9(2) . . ?
C11B Fe2 C17B 119.6(7) . . ?
C18A Fe2 C17B 50.1(6) . . ?
C12B Fe2 C17B 130.0(7) . . ?
C19B Fe2 C17B 68.1(4) . . ?
C12A Fe2 C17B 150.8(5) . . ?
C11A Fe2 C17B 114.8(4) . . ?
C24 Fe3 C29 164.5(3) . . ?
C24 Fe3 C26 107.1(3) . . ?
C29 Fe3 C26 69.0(3) . . ?
C24 Fe3 C27 119.0(3) . . ?
C29 Fe3 C27 68.4(3) . . ?
C26 Fe3 C27 40.7(3) . . ?
C24 Fe3 C23 40.8(3) . . ?
C29 Fe3 C23 153.8(3) . . ?
C26 Fe3 C23 124.8(3) . . ?
C27 Fe3 C23 106.4(3) . . ?
C24 Fe3 C22 68.2(3) . . ?
C29 Fe3 C22 120.0(3) . . ?
C26 Fe3 C22 162.3(3) . . ?
C27 Fe3 C22 125.4(3) . . ?
C23 Fe3 C22 40.6(3) . . ?
C24 Fe3 C21 68.3(3) . . ?
C29 Fe3 C21 108.6(3) . . ?
C26 Fe3 C21 155.4(3) . . ?
C27 Fe3 C21 163.2(3) . . ?
C23 Fe3 C21 68.4(3) . . ?
C22 Fe3 C21 40.5(3) . . ?
C24 Fe3 C28 153.1(3) . . ?
C29 Fe3 C28 40.9(3) . . ?
C26 Fe3 C28 68.5(3) . . ?
C27 Fe3 C28 40.3(3) . . ?
C23 Fe3 C28 118.6(3) . . ?
C22 Fe3 C28 107.5(3) . . ?
C21 Fe3 C28 126.8(3) . . ?
C24 Fe3 C30 126.2(3) . . ?
C29 Fe3 C30 41.2(3) . . ?
C26 Fe3 C30 41.2(3) . . ?
C27 Fe3 C30 68.8(3) . . ?
C23 Fe3 C30 163.1(3) . . ?
C22 Fe3 C30 155.1(3) . . ?
C21 Fe3 C30 120.7(3) . . ?
C28 Fe3 C30 69.0(3) . . ?
C24 Fe3 C25 40.9(3) . . ?
C29 Fe3 C25 127.0(3) . . ?
C26 Fe3 C25 120.0(3) . . ?
C27 Fe3 C25 154.3(3) . . ?
C23 Fe3 C25 68.8(3) . . ?
C22 Fe3 C25 68.4(3) . . ?
C21 Fe3 C25 40.6(3) . . ?
C28 Fe3 C25 164.4(3) . . ?
C30 Fe3 C25 108.0(3) . . ?
C39 Fe4 C36 67.2(4) . . ?
C39 Fe4 C32 169.3(4) . . ?
C36 Fe4 C32 109.0(4) . . ?
C39 Fe4 C31 149.7(4) . . ?
C36 Fe4 C31 131.2(4) . . ?
C32 Fe4 C31 40.2(3) . . ?
C39 Fe4 C34 109.4(3) . . ?
C36 Fe4 C34 147.5(4) . . ?
C32 Fe4 C34 68.0(3) . . ?
C31 Fe4 C34 68.6(3) . . ?
C39 Fe4 C40 40.1(4) . . ?
C36 Fe4 C40 40.2(4) . . ?
C32 Fe4 C40 130.6(4) . . ?
C31 Fe4 C40 169.2(4) . . ?
C34 Fe4 C40 115.6(4) . . ?
C39 Fe4 C35 116.7(3) . . ?
C36 Fe4 C35 170.7(4) . . ?
C32 Fe4 C35 68.6(3) . . ?
C31 Fe4 C35 41.4(3) . . ?
C34 Fe4 C35 40.9(3) . . ?
C40 Fe4 C35 147.9(4) . . ?
C39 Fe4 C33 130.8(4) . . ?
C36 Fe4 C33 115.5(3) . . ?
C32 Fe4 C33 40.6(3) . . ?
C31 Fe4 C33 68.5(3) . . ?
C34 Fe4 C33 40.6(3) . . ?
C40 Fe4 C33 107.7(3) . . ?
C35 Fe4 C33 69.0(3) . . ?
C39 Fe4 C38 39.6(4) . . ?
C36 Fe4 C38 67.6(3) . . ?
C32 Fe4 C38 149.6(3) . . ?
C31 Fe4 C38 117.9(3) . . ?
C34 Fe4 C38 131.6(3) . . ?
C40 Fe4 C38 67.6(4) . . ?
C35 Fe4 C38 109.5(3) . . ?
C33 Fe4 C38 169.4(3) . . ?
C39 Fe4 C37 67.6(4) . . ?
C36 Fe4 C37 40.3(4) . . ?
C32 Fe4 C37 116.5(3) . . ?
C31 Fe4 C37 109.3(3) . . ?
C34 Fe4 C37 171.0(3) . . ?
C40 Fe4 C37 68.1(4) . . ?
C35 Fe4 C37 131.9(3) . . ?
C33 Fe4 C37 147.7(3) . . ?
C38 Fe4 C37 40.8(3) . . ?
C47B Fe5 C48B 44.1(8) . . ?
C47B Fe5 C46B 42.5(6) . . ?
C48B Fe5 C46B 71.8(10) . . ?
C47B Fe5 C49B 71.6(10) . . ?
C48B Fe5 C49B 42.1(6) . . ?
C46B Fe5 C49B 69.1(8) . . ?
C47B Fe5 C43 126.0(9) . . ?
C48B Fe5 C43 117.1(10) . . ?
C46B Fe5 C43 154.5(8) . . ?
C49B Fe5 C43 134.5(10) . . ?
C47B Fe5 C50B 70.1(9) . . ?
C48B Fe5 C50B 69.8(9) . . ?
C46B Fe5 C50B 40.2(5) . . ?
C49B Fe5 C50B 40.0(5) . . ?
C43 Fe5 C50B 163.3(7) . . ?
C47B Fe5 C41 120.2(9) . . ?
C48B Fe5 C41 164.2(9) . . ?
C46B Fe5 C41 97.6(8) . . ?
C49B Fe5 C41 145.7(12) . . ?
C43 Fe5 C41 67.8(4) . . ?
C50B Fe5 C41 110.0(11) . . ?
C47B Fe5 C42 107.2(8) . . ?
C48B Fe5 C42 132.9(11) . . ?
C46B Fe5 C42 114.6(8) . . ?
C49B Fe5 C42 173.7(12) . . ?
C43 Fe5 C42 41.0(3) . . ?
C50B Fe5 C42 145.9(11) . . ?
C41 Fe5 C42 40.4(3) . . ?
C47B Fe5 C45 156.5(10) . . ?
C48B Fe5 C45 154.4(10) . . ?
C46B Fe5 C45 116.8(8) . . ?
C49B Fe5 C45 115.7(10) . . ?
C43 Fe5 C45 66.4(4) . . ?
C50B Fe5 C45 100.7(9) . . ?
C41 Fe5 C45 41.0(4) . . ?
C42 Fe5 C45 67.9(3) . . ?
C47B Fe5 C44 162.8(10) . . ?
C48B Fe5 C44 126.1(9) . . ?
C46B Fe5 C44 154.6(8) . . ?
C49B Fe5 C44 110.7(8) . . ?
C43 Fe5 C44 40.1(3) . . ?
C50B Fe5 C44 123.2(7) . . ?
C41 Fe5 C44 68.0(4) . . ?
C42 Fe5 C44 68.5(3) . . ?
C45 Fe5 C44 39.0(4) . . ?
C47B Fe5 C50A 66.5(9) . . ?
C48B Fe5 C50A 51.8(9) . . ?
C46B Fe5 C50A 52.1(7) . . ?
C49B Fe5 C50A 19.3(7) . . ?
C43 Fe5 C50A 152.9(5) . . ?
C50B Fe5 C50A 21.2(8) . . ?
C41 Fe5 C50A 130.6(6) . . ?
C42 Fe5 C50A 166.0(5) . . ?
C45 Fe5 C50A 112.5(5) . . ?
C44 Fe5 C50A 121.3(4) . . ?
C47B Fe5 C49A 68.7(9) . . ?
C48B Fe5 C49A 27.7(10) . . ?
C46B Fe5 C49A 82.1(6) . . ?
C49B Fe5 C49A 22.0(8) . . ?
C43 Fe5 C49A 117.3(5) . . ?
C50B Fe5 C49A 61.0(7) . . ?
C41 Fe5 C49A 165.7(5) . . ?
C42 Fe5 C49A 151.7(5) . . ?
C45 Fe5 C49A 126.8(4) . . ?
C44 Fe5 C49A 106.7(4) . . ?
C50A Fe5 C49A 39.8(2) . . ?
C59 Fe6 C56 68.2(3) . . ?
C59 Fe6 C60 40.6(3) . . ?
C56 Fe6 C60 40.4(3) . . ?
C59 Fe6 C52 127.3(3) . . ?
C56 Fe6 C52 117.5(3) . . ?
C60 Fe6 C52 107.1(3) . . ?
C59 Fe6 C53 106.9(3) . . ?
C56 Fe6 C53 149.8(3) . . ?
C60 Fe6 C53 116.3(3) . . ?
C52 Fe6 C53 40.4(3) . . ?
C59 Fe6 C58 40.3(3) . . ?
C56 Fe6 C58 67.9(3) . . ?
C60 Fe6 C58 67.8(3) . . ?
C52 Fe6 C58 165.7(3) . . ?
C53 Fe6 C58 128.5(3) . . ?
C59 Fe6 C54 117.4(3) . . ?
C56 Fe6 C54 168.4(3) . . ?
C60 Fe6 C54 150.2(3) . . ?
C52 Fe6 C54 68.3(3) . . ?
C53 Fe6 C54 40.8(3) . . ?
C58 Fe6 C54 109.1(3) . . ?
C59 Fe6 C55 151.0(3) . . ?
C56 Fe6 C55 130.2(3) . . ?
C60 Fe6 C55 167.7(3) . . ?
C52 Fe6 C55 68.8(3) . . ?
C53 Fe6 C55 68.5(3) . . ?
C58 Fe6 C55 119.0(3) . . ?
C54 Fe6 C55 40.3(3) . . ?
C59 Fe6 C57 68.4(3) . . ?
C56 Fe6 C57 40.7(3) . . ?
C60 Fe6 C57 68.3(3) . . ?
C52 Fe6 C57 151.7(3) . . ?
C53 Fe6 C57 167.4(3) . . ?
C58 Fe6 C57 40.5(3) . . ?
C54 Fe6 C57 129.8(3) . . ?
C55 Fe6 C57 109.6(3) . . ?
C59 Fe6 C51 165.6(3) . . ?
C56 Fe6 C51 108.4(3) . . ?
C60 Fe6 C51 127.9(3) . . ?
C52 Fe6 C51 40.7(3) . . ?
C53 Fe6 C51 68.6(3) . . ?
C58 Fe6 C51 152.9(3) . . ?
C54 Fe6 C51 68.8(3) . . ?
C55 Fe6 C51 41.6(3) . . ?
C57 Fe6 C51 118.9(3) . . ?
Sn2 S1 Sn1 104.89(8) . . ?
Sn3 S2 Sn2 107.49(7) . . ?
Sn3 S2 Na3 106.26(8) . . ?
Sn2 S2 Na3 113.38(8) . . ?
Sn3 S2 Na5 144.85(9) . . ?
Sn2 S2 Na5 104.84(8) . . ?
Na3 S2 Na5 72.32(8) . . ?
Sn1 S3 Sn3 104.91(6) . . ?
Sn1 S4 Na1 119.32(9) . . ?
Sn1 S4 Na2 108.59(11) . . ?
Na1 S4 Na2 128.78(11) . . ?
Sn1 S4 Na3 104.12(8) . . ?
Na1 S4 Na3 88.88(10) . . ?
Na2 S4 Na3 96.52(11) . . ?
Sn2 S5 Na2 105.09(10) . . ?
Sn3 S6 Na4 107.57(9) . . ?
Sn3 S6 Na6 110.12(9) . . ?
Na4 S6 Na6 73.66(10) . . ?
Sn5 S7 Sn4 110.11(6) . . ?
Sn5 S7 Na3 113.27(8) . . ?
Sn4 S7 Na3 110.05(8) . . ?
Sn6 S8 Sn4 107.44(7) . . ?
Sn6 S9 Sn5 108.60(7) . . ?
Sn5 S10 Na2 122.24(10) . 2_765 ?
Sn6 S11 Na4 97.36(9) . . ?
Sn6 S11 Na5 122.89(9) . . ?
Na4 S11 Na5 138.18(10) . . ?
Sn6 S11 Na6 126.27(11) . . ?
Na4 S11 Na6 76.04(11) . . ?
Na5 S11 Na6 87.27(10) . . ?
Sn6 S11 Na3 110.36(8) . . ?
Na4 S11 Na3 79.65(9) . . ?
Na5 S11 Na3 76.25(9) . . ?
Na6 S11 Na3 120.21(12) . . ?
Sn4 S12 Na1 99.30(8) . . ?
O1A Na1 O10 100.0(3) . 1_655 ?
O1A Na1 O1B 29.4(4) . . ?
O10 Na1 O1B 78.8(3) 1_655 . ?
O1A Na1 S4 95.3(3) . . ?
O10 Na1 S4 108.43(18) 1_655 . ?
O1B Na1 S4 121.3(4) . . ?
O1A Na1 S12 125.7(3) . . ?
O10 Na1 S12 100.17(17) 1_655 . ?
O1B Na1 S12 110.3(4) . . ?
S4 Na1 S12 124.41(12) . . ?
O1A Na1 Na3 109.1(3) . . ?
O10 Na1 Na3 141.71(18) 1_655 . ?
O1B Na1 Na3 136.3(3) . . ?
S4 Na1 Na3 45.93(7) . . ?
S12 Na1 Na3 82.79(9) . . ?
O2 Na2 O2 68.5(4) . 2_765 ?
O2 Na2 S5 128.8(3) . . ?
O2 Na2 S5 81.1(2) 2_765 . ?
O2 Na2 S10 93.9(2) . 2_765 ?
O2 Na2 S10 77.3(2) 2_765 2_765 ?
S5 Na2 S10 119.06(13) . 2_765 ?
O2 Na2 S4 82.3(3) . . ?
O2 Na2 S4 147.4(3) 2_765 . ?
S5 Na2 S4 108.02(12) . . ?
S10 Na2 S4 120.48(15) 2_765 . ?
O2 Na2 Na2 35.3(3) . 2_765 ?
O2 Na2 Na2 33.3(2) 2_765 2_765 ?
S5 Na2 Na2 105.86(16) . 2_765 ?
S10 Na2 Na2 84.44(11) 2_765 2_765 ?
S4 Na2 Na2 116.35(15) . 2_765 ?
O4 Na3 O3 173.00(19) . . ?
O4 Na3 S7 92.37(14) . . ?
O3 Na3 S7 92.73(14) . . ?
O4 Na3 S2 77.08(14) . . ?
O3 Na3 S2 97.42(14) . . ?
S7 Na3 S2 168.48(11) . . ?
O4 Na3 S4 95.21(15) . . ?
O3 Na3 S4 89.49(14) . . ?
S7 Na3 S4 91.01(9) . . ?
S2 Na3 S4 94.49(9) . . ?
O4 Na3 S11 88.28(14) . . ?
O3 Na3 S11 86.55(14) . . ?
S7 Na3 S11 94.35(9) . . ?
S2 Na3 S11 80.90(8) . . ?
S4 Na3 S11 173.48(10) . . ?
O4 Na3 Na5 43.16(13) . . ?
O3 Na3 Na5 130.11(15) . . ?
S7 Na3 Na5 111.80(9) . . ?
S2 Na3 Na5 57.19(7) . . ?
S4 Na3 Na5 130.46(10) . . ?
S11 Na3 Na5 50.35(7) . . ?
O4 Na3 Na4 135.51(15) . . ?
O3 Na3 Na4 38.54(12) . . ?
S7 Na3 Na4 100.05(9) . . ?
S2 Na3 Na4 84.73(9) . . ?
S4 Na3 Na4 126.75(10) . . ?
S11 Na3 Na4 48.54(7) . . ?
Na5 Na3 Na4 93.06(9) . . ?
O4 Na3 Na1 121.31(15) . . ?
O3 Na3 Na1 65.62(13) . . ?
S7 Na3 Na1 56.71(7) . . ?
S2 Na3 Na1 133.02(10) . . ?
S4 Na3 Na1 45.19(7) . . ?
S11 Na3 Na1 136.44(10) . . ?
Na5 Na3 Na1 163.23(9) . . ?
Na4 Na3 Na1 100.81(9) . . ?
O5 Na4 O3 127.2(3) . . ?
O5 Na4 S11 116.63(19) . . ?
O3 Na4 S11 92.40(15) . . ?
O5 Na4 S6 118.58(18) . . ?
O3 Na4 S6 97.21(16) . . ?
S11 Na4 S6 98.58(11) . . ?
O5 Na4 Na6 108.1(2) . . ?
O3 Na4 Na6 124.32(17) . . ?
S11 Na4 Na6 53.08(9) . . ?
S6 Na4 Na6 55.95(10) . . ?
O5 Na4 Na3 145.96(19) . . ?
O3 Na4 Na3 41.18(13) . . ?
S11 Na4 Na3 51.81(7) . . ?
S6 Na4 Na3 95.44(10) . . ?
Na6 Na4 Na3 89.33(9) . . ?
O7 Na5 O6 93.8(2) . . ?
O7 Na5 O4 85.9(2) . . ?
O6 Na5 O4 82.94(18) . . ?
O7 Na5 O9 97.6(2) . . ?
O6 Na5 O9 130.0(2) . . ?
O4 Na5 O9 146.17(19) . . ?
O7 Na5 S11 171.0(2) . . ?
O6 Na5 S11 93.46(15) . . ?
O4 Na5 S11 89.65(14) . . ?
O9 Na5 S11 81.75(14) . . ?
O7 Na5 S2 92.68(19) . . ?
O6 Na5 S2 152.74(16) . . ?
O4 Na5 S2 71.13(13) . . ?
O9 Na5 S2 75.10(13) . . ?
S11 Na5 S2 78.47(8) . . ?
O7 Na5 Na3 119.40(18) . . ?
O6 Na5 Na3 103.93(15) . . ?
O4 Na5 Na3 41.54(12) . . ?
O9 Na5 Na3 111.91(14) . . ?
S11 Na5 Na3 53.40(7) . . ?
S2 Na5 Na3 50.49(7) . . ?
O7 Na5 Na6 131.3(2) . . ?
O6 Na5 Na6 122.77(16) . . ?
O4 Na5 Na6 126.00(16) . . ?
O9 Na5 Na6 34.78(13) . . ?
S11 Na5 Na6 47.09(7) . . ?
S2 Na5 Na6 69.85(10) . . ?
Na3 Na5 Na6 84.59(10) . . ?
O8 Na6 O9 148.2(3) . . ?
O8 Na6 O10 76.8(2) . . ?
O9 Na6 O10 96.0(2) . . ?
O8 Na6 S11 93.9(2) . . ?
O9 Na6 S11 85.15(16) . . ?
O10 Na6 S11 164.2(2) . . ?
O8 Na6 O1B 78.1(4) . 1_455 ?
O9 Na6 O1B 70.9(3) . 1_455 ?
O10 Na6 O1B 65.4(3) . 1_455 ?
S11 Na6 O1B 100.4(3) . 1_455 ?
O8 Na6 S6 98.4(3) . . ?
O9 Na6 S6 113.4(2) . . ?
O10 Na6 S6 101.86(16) . . ?
S11 Na6 S6 92.06(13) . . ?
O1B Na6 S6 167.2(3) 1_455 . ?
O8 Na6 C08 148.7(3) . . ?
O9 Na6 C08 19.83(19) . . ?
O10 Na6 C08 79.4(2) . . ?
S11 Na6 C08 104.05(17) . . ?
O1B Na6 C08 73.7(4) 1_455 . ?
S6 Na6 C08 106.2(2) . . ?
O8 Na6 Na4 74.9(2) . . ?
O9 Na6 Na4 125.41(19) . . ?
O10 Na6 Na4 135.54(17) . . ?
S11 Na6 Na4 50.89(8) . . ?
O1B Na6 Na4 138.0(4) 1_455 . ?
S6 Na6 Na4 50.39(9) . . ?
C08 Na6 Na4 136.1(2) . . ?
O8 Na6 Na5 132.6(2) . . ?
O9 Na6 Na5 39.64(14) . . ?
O10 Na6 Na5 134.51(17) . . ?
S11 Na6 Na5 45.64(7) . . ?
O1B Na6 Na5 85.6(2) 1_455 . ?
S6 Na6 Na5 105.43(12) . . ?
C08 Na6 Na5 58.45(16) . . ?
Na4 Na6 Na5 89.54(10) . . ?
Na2 O2 Na2 111.5(4) . 2_765 ?
Na4 O3 Na3 100.28(19) . . ?
Na3 O4 Na5 95.30(18) . . ?
C02 O8 Na6 149.4(6) . . ?
C08 O9 Na6 119.3(5) . . ?
C08 O9 Na5 130.5(5) . . ?
Na6 O9 Na5 105.6(2) . . ?
C05 O10 Na1 122.1(5) . 1_455 ?
C05 O10 Na6 126.7(5) . . ?
Na1 O10 Na6 110.6(2) 1_455 . ?
C2 C1 C5 107.3(7) . . ?
C2 C1 Fe1 69.7(4) . . ?
C5 C1 Fe1 69.4(4) . . ?
C2 C1 H1 126.4 . . ?
C5 C1 H1 126.4 . . ?
Fe1 C1 H1 126.2 . . ?
C3 C2 C1 108.4(7) . . ?
C3 C2 Fe1 69.7(4) . . ?
C1 C2 Fe1 70.0(4) . . ?
C3 C2 H2 125.8 . . ?
C1 C2 H2 125.8 . . ?
Fe1 C2 H2 126.1 . . ?
C2 C3 C4 109.0(6) . . ?
C2 C3 Fe1 70.4(4) . . ?
C4 C3 Fe1 70.4(4) . . ?
C2 C3 H3 125.5 . . ?
C4 C3 H3 125.5 . . ?
Fe1 C3 H3 125.3 . . ?
C5 C4 C3 107.6(7) . . ?
C5 C4 Fe1 69.6(4) . . ?
C3 C4 Fe1 69.2(4) . . ?
C5 C4 H4 126.2 . . ?
C3 C4 H4 126.2 . . ?
Fe1 C4 H4 126.5 . . ?
C4 C5 C1 107.7(7) . . ?
C4 C5 Fe1 70.0(4) . . ?
C1 C5 Fe1 69.6(5) . . ?
C4 C5 H5 126.2 . . ?
C1 C5 H5 126.2 . . ?
Fe1 C5 H5 125.8 . . ?
C10 C6 C7 106.6(6) . . ?
C10 C6 Fe1 69.1(4) . . ?
C7 C6 Fe1 69.5(4) . . ?
C10 C6 Sn1 128.8(5) . . ?
C7 C6 Sn1 124.6(5) . . ?
Fe1 C6 Sn1 126.4(4) . . ?
C8 C7 C6 109.1(6) . . ?
C8 C7 Fe1 69.8(4) . . ?
C6 C7 Fe1 69.6(4) . . ?
C8 C7 H7 125.5 . . ?
C6 C7 H7 125.5 . . ?
Fe1 C7 H7 126.7 . . ?
C9 C8 C7 107.6(6) . . ?
C9 C8 Fe1 69.4(4) . . ?
C7 C8 Fe1 69.5(4) . . ?
C9 C8 H8 126.2 . . ?
C7 C8 H8 126.2 . . ?
Fe1 C8 H8 126.4 . . ?
C8 C9 C10 108.3(6) . . ?
C8 C9 Fe1 70.2(4) . . ?
C10 C9 Fe1 69.3(4) . . ?
C8 C9 H9 125.9 . . ?
C10 C9 H9 125.9 . . ?
Fe1 C9 H9 126.2 . . ?
C6 C10 C9 108.5(6) . . ?
C6 C10 Fe1 70.1(4) . . ?
C9 C10 Fe1 69.7(4) . . ?
C6 C10 H10 125.7 . . ?
C9 C10 H10 125.7 . . ?
Fe1 C10 H10 126.1 . . ?
C12A C11A C15A 108.0 . . ?
C12A C11A Fe2 67.9(4) . . ?
C15A C11A Fe2 73.0(3) . . ?
C12A C11A Sn2 129.5(5) . . ?
C15A C11A Sn2 122.4(5) . . ?
Fe2 C11A Sn2 122.4(4) . . ?
C12A C11A H11A 126.0 . . ?
C15A C11A H11A 126.0 . . ?
Fe2 C11A H11A 124.6 . . ?
C13A C12A C11A 108.0 . . ?
C13A C12A Fe2 71.7(4) . . ?
C11A C12A Fe2 70.9(4) . . ?
C13A C12A H12A 126.0 . . ?
C11A C12A H12A 126.0 . . ?
Fe2 C12A H12A 123.1 . . ?
C12A C13A C14A 108.0 . . ?
C12A C13A Fe2 67.4(3) . . ?
C14A C13A Fe2 72.9(3) . . ?
C12A C13A H13A 126.0 . . ?
C14A C13A H13A 126.0 . . ?
Fe2 C13A H13A 125.3 . . ?
C15A C14A C13A 108.0 . . ?
C15A C14A Fe2 70.1(4) . . ?
C13A C14A Fe2 67.4(3) . . ?
C15A C14A H14A 126.0 . . ?
C13A C14A H14A 126.0 . . ?
Fe2 C14A H14A 128.0 . . ?
C14A C15A C11A 108.0 . . ?
C14A C15A Fe2 70.9(4) . . ?
C11A C15A Fe2 67.1(3) . . ?
C14A C15A H15A 126.0 . . ?
C11A C15A H15A 126.0 . . ?
Fe2 C15A H15A 127.6 . . ?
C20A C16A C17A 111.8 . . ?
C20A C16A Fe2 67.4(4) . . ?
C17A C16A Fe2 72.1(4) . . ?
C20A C16A H16A 124.1 . . ?
C17A C16A H16A 124.1 . . ?
Fe2 C16A H16A 128.1 . . ?
C16A C17A C18A 100.1 . . ?
C16A C17A Fe2 64.6(4) . . ?
C18A C17A Fe2 69.7(4) . . ?
C16A C17A H17A 130.0 . . ?
C18A C17A H17A 130.0 . . ?
Fe2 C17A H17A 127.1 . . ?
C19A C18A C17A 116.6 . . ?
C19A C18A Fe2 69.7(4) . . ?
C17A C18A Fe2 68.2(3) . . ?
C19A C18A H18A 121.7 . . ?
C17A C18A H18A 121.7 . . ?
Fe2 C18A H18A 133.2 . . ?
C18A C19A C20A 107.1 . . ?
C18A C19A Fe2 72.7(4) . . ?
C20A C19A Fe2 64.2(4) . . ?
C18A C19A H19A 126.4 . . ?
C20A C19A H19A 126.4 . . ?
Fe2 C19A H19A 128.1 . . ?
C16A C20A C19A 104.0 . . ?
C16A C20A Fe2 68.2(4) . . ?
C19A C20A Fe2 71.0(4) . . ?
C16A C20A H20A 128.0 . . ?
C19A C20A H20A 128.0 . . ?
Fe2 C20A H20A 124.5 . . ?
C12B C11B C15B 108.0 . . ?
C12B C11B Fe2 70.2(4) . . ?
C15B C11B Fe2 76.2(4) . . ?
C12B C11B Sn2 128.3(10) . . ?
C15B C11B Sn2 123.4(10) . . ?
Fe2 C11B Sn2 123.9(9) . . ?
C12B C11B H11B 126.0 . . ?
C15B C11B H11B 126.0 . . ?
Fe2 C11B H11B 119.4 . . ?
C13B C12B C11B 108.0 . . ?
C13B C12B Fe2 76.6(4) . . ?
C11B C12B Fe2 69.3(4) . . ?
C13B C12B H12B 126.0 . . ?
C11B C12B H12B 126.0 . . ?
Fe2 C12B H12B 119.9 . . ?
C12B C13B C14B 108.0 . . ?
C12B C13B Fe2 64.8(3) . . ?
C14B C13B Fe2 74.7(3) . . ?
C12B C13B H13B 126.0 . . ?
C14B C13B H13B 126.0 . . ?
Fe2 C13B H13B 125.9 . . ?
C15B C14B C13B 108.0 . . ?
C15B C14B Fe2 67.9(3) . . ?
C13B C14B Fe2 68.6(3) . . ?
C15B C14B H14B 126.0 . . ?
C13B C14B H14B 126.0 . . ?
Fe2 C14B H14B 129.1 . . ?
C14B C15B C11B 108.0 . . ?
C14B C15B Fe2 75.3(3) . . ?
C11B C15B Fe2 64.9(3) . . ?
C14B C15B H15B 126.0 . . ?
C11B C15B H15B 126.0 . . ?
Fe2 C15B H15B 125.2 . . ?
C20B C16B C17B 111.8 . . ?
C20B C16B Fe2 69.4(4) . . ?
C17B C16B Fe2 67.9(3) . . ?
C20B C16B H16B 124.1 . . ?
C17B C16B H16B 124.1 . . ?
Fe2 C16B H16B 130.5 . . ?
C16B C17B C18B 100.1 . . ?
C16B C17B Fe2 72.8(3) . . ?
C18B C17B Fe2 66.3(5) . . ?
C16B C17B H17B 130.0 . . ?
C18B C17B H17B 130.0 . . ?
Fe2 C17B H17B 122.9 . . ?
C19B C18B C17B 116.6 . . ?
C19B C18B Fe2 72.7(4) . . ?
C17B C18B Fe2 72.9(5) . . ?
C19B C18B H18B 121.7 . . ?
C17B C18B H18B 121.7 . . ?
Fe2 C18B H18B 124.3 . . ?
C18B C19B C20B 107.1 . . ?
C18B C19B Fe2 70.3(4) . . ?
C20B C19B Fe2 72.7(4) . . ?
C18B C19B H19B 126.4 . . ?
C20B C19B H19B 126.4 . . ?
Fe2 C19B H19B 122.2 . . ?
C16B C20B C19B 104.0 . . ?
C16B C20B Fe2 71.9(5) . . ?
C19B C20B Fe2 66.0(4) . . ?
C16B C20B H20B 128.0 . . ?
C19B C20B H20B 128.0 . . ?
Fe2 C20B H20B 125.7 . . ?
C22 C21 C25 108.5(7) . . ?
C22 C21 Fe3 69.6(4) . . ?
C25 C21 Fe3 70.0(4) . . ?
C22 C21 H21 125.7 . . ?
C25 C21 H21 125.7 . . ?
Fe3 C21 H21 126.2 . . ?
C21 C22 C23 108.4(7) . . ?
C21 C22 Fe3 69.8(4) . . ?
C23 C22 Fe3 69.6(4) . . ?
C21 C22 H22 125.8 . . ?
C23 C22 H22 125.8 . . ?
Fe3 C22 H22 126.3 . . ?
C22 C23 C24 107.5(7) . . ?
C22 C23 Fe3 69.7(4) . . ?
C24 C23 Fe3 69.5(4) . . ?
C22 C23 H23 126.2 . . ?
C24 C23 H23 126.2 . . ?
Fe3 C23 H23 126.1 . . ?
C23 C24 C25 108.6(7) . . ?
C23 C24 Fe3 69.8(4) . . ?
C25 C24 Fe3 70.1(4) . . ?
C23 C24 H24 125.7 . . ?
C25 C24 H24 125.7 . . ?
Fe3 C24 H24 125.9 . . ?
C21 C25 C24 107.0(7) . . ?
C21 C25 Fe3 69.4(4) . . ?
C24 C25 Fe3 68.9(4) . . ?
C21 C25 H25 126.5 . . ?
C24 C25 H25 126.5 . . ?
Fe3 C25 H25 126.7 . . ?
C27 C26 C30 108.0(7) . . ?
C27 C26 Fe3 69.7(4) . . ?
C30 C26 Fe3 69.7(4) . . ?
C27 C26 H26 126.0 . . ?
C30 C26 H26 126.0 . . ?
Fe3 C26 H26 126.1 . . ?
C28 C27 C26 109.0(6) . . ?
C28 C27 Fe3 70.1(4) . . ?
C26 C27 Fe3 69.6(4) . . ?
C28 C27 H27 125.5 . . ?
C26 C27 H27 125.5 . . ?
Fe3 C27 H27 126.3 . . ?
C27 C28 C29 108.0(7) . . ?
C27 C28 Fe3 69.6(5) . . ?
C29 C28 Fe3 69.2(4) . . ?
C27 C28 H28 126.0 . . ?
C29 C28 H28 126.0 . . ?
Fe3 C28 H28 126.8 . . ?
C28 C29 C30 108.2(6) . . ?
C28 C29 Fe3 69.9(4) . . ?
C30 C29 Fe3 69.8(4) . . ?
C28 C29 H29 125.9 . . ?
C30 C29 H29 125.9 . . ?
Fe3 C29 H29 126.0 . . ?
C29 C30 C26 106.9(6) . . ?
C29 C30 Fe3 69.1(4) . . ?
C26 C30 Fe3 69.1(4) . . ?
C29 C30 Sn3 128.8(5) . . ?
C26 C30 Sn3 124.2(5) . . ?
Fe3 C30 Sn3 123.7(3) . . ?
C32 C31 C35 108.0(6) . . ?
C32 C31 Fe4 69.9(4) . . ?
C35 C31 Fe4 69.5(4) . . ?
C32 C31 H31 126.0 . . ?
C35 C31 H31 126.0 . . ?
Fe4 C31 H31 126.2 . . ?
C31 C32 C33 109.4(7) . . ?
C31 C32 Fe4 69.9(4) . . ?
C33 C32 Fe4 70.0(4) . . ?
C31 C32 H32 125.3 . . ?
C33 C32 H32 125.3 . . ?
Fe4 C32 H32 126.3 . . ?
C32 C33 C34 107.1(6) . . ?
C32 C33 Fe4 69.4(4) . . ?
C34 C33 Fe4 69.5(4) . . ?
C32 C33 H33 126.5 . . ?
C34 C33 H33 126.5 . . ?
Fe4 C33 H33 126.2 . . ?
C33 C34 C35 109.1(6) . . ?
C33 C34 Fe4 69.9(4) . . ?
C35 C34 Fe4 69.7(4) . . ?
C33 C34 H34 125.5 . . ?
C35 C34 H34 125.5 . . ?
Fe4 C34 H34 126.6 . . ?
C34 C35 C31 106.5(6) . . ?
C34 C35 Fe4 69.5(4) . . ?
C31 C35 Fe4 69.1(4) . . ?
C34 C35 Sn4 127.1(5) . . ?
C31 C35 Sn4 125.7(5) . . ?
Fe4 C35 Sn4 118.6(3) . . ?
C40 C36 C37 109.2(8) . . ?
C40 C36 Fe4 70.2(5) . . ?
C37 C36 Fe4 70.4(5) . . ?
C40 C36 H36 125.4 . . ?
C37 C36 H36 125.4 . . ?
Fe4 C36 H36 125.6 . . ?
C36 C37 C38 106.5(8) . . ?
C36 C37 Fe4 69.3(5) . . ?
C38 C37 Fe4 69.5(4) . . ?
C36 C37 H37 126.7 . . ?
C38 C37 H37 126.7 . . ?
Fe4 C37 H37 125.9 . . ?
C39 C38 C37 107.5(8) . . ?
C39 C38 Fe4 69.1(5) . . ?
C37 C38 Fe4 69.7(4) . . ?
C39 C38 H38 126.2 . . ?
C37 C38 H38 126.2 . . ?
Fe4 C38 H38 126.6 . . ?
C38 C39 C40 110.2(9) . . ?
C38 C39 Fe4 71.3(4) . . ?
C40 C39 Fe4 70.9(5) . . ?
C38 C39 H39 124.9 . . ?
C40 C39 H39 124.9 . . ?
Fe4 C39 H39 124.5 . . ?
C39 C40 C36 106.6(8) . . ?
C39 C40 Fe4 69.0(5) . . ?
C36 C40 Fe4 69.6(5) . . ?
C39 C40 H40 126.7 . . ?
C36 C40 H40 126.7 . . ?
Fe4 C40 H40 126.3 . . ?
C42 C41 C45 107.2(8) . . ?
C42 C41 Fe5 69.9(4) . . ?
C45 C41 Fe5 70.3(5) . . ?
C42 C41 H41 126.4 . . ?
C45 C41 H41 126.4 . . ?
Fe5 C41 H41 125.0 . . ?
C41 C42 C43 106.5(7) . . ?
C41 C42 Fe5 69.7(5) . . ?
C43 C42 Fe5 68.9(4) . . ?
C41 C42 Sn5 127.9(6) . . ?
C43 C42 Sn5 125.6(6) . . ?
Fe5 C42 Sn5 124.2(4) . . ?
C44 C43 C42 109.6(8) . . ?
C44 C43 Fe5 71.5(5) . . ?
C42 C43 Fe5 70.1(4) . . ?
C44 C43 H43 125.2 . . ?
C42 C43 H43 125.2 . . ?
Fe5 C43 H43 124.8 . . ?
C45 C44 C43 107.2(8) . . ?
C45 C44 Fe5 70.3(6) . . ?
C43 C44 Fe5 68.4(5) . . ?
C45 C44 H44 126.4 . . ?
C43 C44 H44 126.4 . . ?
Fe5 C44 H44 126.5 . . ?
C44 C45 C41 109.4(8) . . ?
C44 C45 Fe5 70.8(5) . . ?
C41 C45 Fe5 68.7(5) . . ?
C44 C45 H45 125.3 . . ?
C41 C45 H45 125.3 . . ?
Fe5 C45 H45 126.8 . . ?
C50A C46A C47A 108.0 . . ?
C50A C46A Fe5 69.4(4) . . ?
C47A C46A Fe5 71.3(5) . . ?
C50A C46A H46A 126.0 . . ?
C47A C46A H46A 126.0 . . ?
Fe5 C46A H46A 124.8 . . ?
C48A C47A C46A 108.0 . . ?
C48A C47A Fe5 70.4(4) . . ?
C46A C47A Fe5 69.4(4) . . ?
C48A C47A H47A 126.0 . . ?
C46A C47A H47A 126.0 . . ?
Fe5 C47A H47A 125.8 . . ?
C49A C48A C47A 108.0 . . ?
C49A C48A Fe5 69.3(4) . . ?
C47A C48A Fe5 70.6(4) . . ?
C49A C48A H48A 126.0 . . ?
C47A C48A H48A 126.0 . . ?
Fe5 C48A H48A 125.7 . . ?
C50A C49A C48A 108.0 . . ?
C50A C49A Fe5 69.6(4) . . ?
C48A C49A Fe5 71.3(5) . . ?
C50A C49A H49A 126.0 . . ?
C48A C49A H49A 126.0 . . ?
Fe5 C49A H49A 124.7 . . ?
C49A C50A C46A 108.0 . . ?
C49A C50A Fe5 70.6(4) . . ?
C46A C50A Fe5 70.8(4) . . ?
C49A C50A H50A 126.0 . . ?
C46A C50A H50A 126.0 . . ?
Fe5 C50A H50A 124.1 . . ?
C47B C46B C50B 108.0 . . ?
C47B C46B Fe5 63.7(11) . . ?
C50B C46B Fe5 73.3(10) . . ?
C47B C46B H46B 126.0 . . ?
C50B C46B H46B 126.0 . . ?
Fe5 C46B H46B 128.4 . . ?
C46B C47B C48B 108.0 . . ?
C46B C47B Fe5 73.8(10) . . ?
C48B C47B Fe5 68.4(10) . . ?
C46B C47B H47B 126.0 . . ?
C48B C47B H47B 126.0 . . ?
Fe5 C47B H47B 123.4 . . ?
C49B C48B C47B 108.0 . . ?
C49B C48B Fe5 74.2(10) . . ?
C47B C48B Fe5 67.4(10) . . ?
C49B C48B H48B 126.0 . . ?
C47B C48B H48B 126.0 . . ?
Fe5 C48B H48B 123.9 . . ?
C50B C49B C48B 108.0 . . ?
C50B C49B Fe5 72.6(9) . . ?
C48B C49B Fe5 63.7(11) . . ?
C50B C49B H49B 126.0 . . ?
C48B C49B H49B 126.0 . . ?
Fe5 C49B H49B 129.2 . . ?
C49B C50B C46B 108.0 . . ?
C49B C50B Fe5 67.3(9) . . ?
C46B C50B Fe5 66.5(9) . . ?
C49B C50B H50B 126.0 . . ?
C46B C50B H50B 126.0 . . ?
Fe5 C50B H50B 131.9 . . ?
C52 C51 C55 106.7(6) . . ?
C52 C51 Fe6 69.1(4) . . ?
C55 C51 Fe6 69.1(4) . . ?
C52 C51 Sn6 127.5(5) . . ?
C55 C51 Sn6 125.8(5) . . ?
Fe6 C51 Sn6 124.3(3) . . ?
C53 C52 C51 109.2(6) . . ?
C53 C52 Fe6 69.9(4) . . ?
C51 C52 Fe6 70.3(4) . . ?
C53 C52 H52 125.4 . . ?
C51 C52 H52 125.4 . . ?
Fe6 C52 H52 126.1 . . ?
C52 C53 C54 108.0(6) . . ?
C52 C53 Fe6 69.8(4) . . ?
C54 C53 Fe6 69.8(4) . . ?
C52 C53 H53 126.0 . . ?
C54 C53 H53 126.0 . . ?
Fe6 C53 H53 126.0 . . ?
C55 C54 C53 108.6(6) . . ?
C55 C54 Fe6 70.1(4) . . ?
C53 C54 Fe6 69.4(4) . . ?
C55 C54 H54 125.7 . . ?
C53 C54 H54 125.7 . . ?
Fe6 C54 H54 126.4 . . ?
C54 C55 C51 107.6(6) . . ?
C54 C55 Fe6 69.6(4) . . ?
C51 C55 Fe6 69.3(3) . . ?
C54 C55 H55 126.2 . . ?
C51 C55 H55 126.2 . . ?
Fe6 C55 H55 126.5 . . ?
C60 C56 C57 108.4(6) . . ?
C60 C56 Fe6 69.8(4) . . ?
C57 C56 Fe6 70.2(4) . . ?
C60 C56 H56 125.8 . . ?
C57 C56 H56 125.8 . . ?
Fe6 C56 H56 125.8 . . ?
C58 C57 C56 106.7(6) . . ?
C58 C57 Fe6 69.4(4) . . ?
C56 C57 Fe6 69.1(4) . . ?
C58 C57 H57 126.6 . . ?
C56 C57 H57 126.6 . . ?
Fe6 C57 H57 126.4 . . ?
C59 C58 C57 108.8(6) . . ?
C59 C58 Fe6 69.4(4) . . ?
C57 C58 Fe6 70.1(4) . . ?
C59 C58 H58 125.6 . . ?
C57 C58 H58 125.6 . . ?
Fe6 C58 H58 126.5 . . ?
C58 C59 C60 107.9(6) . . ?
C58 C59 Fe6 70.3(4) . . ?
C60 C59 Fe6 69.9(4) . . ?
C58 C59 H59 126.1 . . ?
C60 C59 H59 126.1 . . ?
Fe6 C59 H59 125.3 . . ?
C56 C60 C59 108.1(6) . . ?
C56 C60 Fe6 69.8(4) . . ?
C59 C60 Fe6 69.5(4) . . ?
C56 C60 H60 125.9 . . ?
C59 C60 H60 125.9 . . ?
Fe6 C60 H60 126.3 . . ?
C02 C01 H01C 109.5 . . ?
C02 C01 H01D 109.5 . . ?
H01C C01 H01D 109.5 . . ?
C02 C01 H01E 109.5 . . ?
H01C C01 H01E 109.5 . . ?
H01D C01 H01E 109.5 . . ?
O8 C02 C03 122.7(9) . . ?
O8 C02 C01 120.4(8) . . ?
C03 C02 C01 116.9(7) . . ?
C02 C03 H03A 109.5 . . ?
C02 C03 H03B 109.5 . . ?
H03A C03 H03B 109.5 . . ?
C02 C03 H03C 109.5 . . ?
H03A C03 H03C 109.5 . . ?
H03B C03 H03C 109.5 . . ?
C05 C04 H04A 109.5 . . ?
C05 C04 H04B 109.5 . . ?
H04A C04 H04B 109.5 . . ?
C05 C04 H04C 109.5 . . ?
H04A C04 H04C 109.5 . . ?
H04B C04 H04C 109.5 . . ?
O10 C05 C04 121.7(7) . . ?
O10 C05 C06 121.6(7) . . ?
C04 C05 C06 116.7(6) . . ?
C05 C06 H06A 109.5 . . ?
C05 C06 H06B 109.5 . . ?
H06A C06 H06B 109.5 . . ?
C05 C06 H06C 109.5 . . ?
H06A C06 H06C 109.5 . . ?
H06B C06 H06C 109.5 . . ?
C08 C07 H07A 109.5 . . ?
C08 C07 H07B 109.5 . . ?
H07A C07 H07B 109.5 . . ?
C08 C07 H07C 109.5 . . ?
H07A C07 H07C 109.5 . . ?
H07B C07 H07C 109.5 . . ?
O9 C08 C09 122.3(7) . . ?
O9 C08 C07 119.2(8) . . ?
C09 C08 C07 118.4(8) . . ?
C09 C08 Na6 86.2(5) . . ?
C07 C08 Na6 147.3(7) . . ?
C08 C09 H09A 109.5 . . ?
C08 C09 H09B 109.5 . . ?
H09A C09 H09B 109.5 . . ?
C08 C09 H09C 109.5 . . ?
H09A C09 H09C 109.5 . . ?
H09B C09 H09C 109.5 . . ?
O1B C010 O1A 60.2(10) . . ?
O1B C010 C02A 82.0(13) . . ?
O1A C010 C02A 115.8(10) . . ?
O1B C010 C011 122.8(10) . . ?
O1A C010 C011 124.2(8) . . ?
C02A C010 C011 119.8(11) . . ?
O1B C010 C02B 130.8(13) . . ?
O1A C010 C02B 112.8(12) . . ?
C02A C010 C02B 56.3(13) . . ?
C011 C010 C02B 101.6(10) . . ?
C010 C011 H01A 109.5 . . ?
C010 C011 H01B 109.5 . . ?
H01A C011 H01B 109.5 . . ?
C010 C011 H11C 109.5 . . ?
H01A C011 H11C 109.5 . . ?
H01B C011 H11C 109.5 . . ?
C010 O1B Na1 121.6(10) . . ?
C010 O1B Na6 132.3(9) . 1_655 ?
Na1 O1B Na6 104.9(4) . 1_655 ?
C010 C02B H02A 109.5 . . ?
C010 C02B H02B 109.5 . . ?
C010 C02B H02C 109.5 . . ?
C010 O1A Na1 126.1(7) . . ?
C010 C02A H02D 109.5 . . ?
C010 C02A H02E 109.5 . . ?
H02D C02A H02E 109.5 . . ?
C010 C02A H02F 109.5 . . ?
H02D C02A H02F 109.5 . . ?
H02E C02A H02F 109.5 . . ?

loop_
_geom_bond_atom_site_label_1
_geom_bond_atom_site_label_2
_geom_bond_distance
_geom_bond_site_symmetry_2
_geom_bond_publ_flag
Sn1 C6 2.125(7) . ?
Sn1 S4 2.332(2) . ?
Sn1 S3 2.4315(17) . ?
Sn1 S1 2.451(3) . ?
Sn2 C11A 2.188(8) . ?
Sn2 C11B 2.241(19) . ?
Sn2 S5 2.3254(18) . ?
Sn2 S1 2.372(2) . ?
Sn2 S2 2.419(2) . ?
Sn3 C30 2.118(7) . ?
Sn3 S6 2.328(2) . ?
Sn3 S2 2.4103(17) . ?
Sn3 S3 2.4391(17) . ?
Sn4 C35 2.110(6) . ?
Sn4 S12 2.3295(18) . ?
Sn4 S7 2.4286(17) . ?
Sn4 S8 2.4304(18) . ?
Sn5 C42 2.102(7) . ?
Sn5 S10 2.3226(17) . ?
Sn5 S9 2.4206(18) . ?
Sn5 S7 2.4267(18) . ?
Sn6 C51 2.118(6) . ?
Sn6 S11 2.3303(17) . ?
Sn6 S9 2.4151(17) . ?
Sn6 S8 2.4176(18) . ?
Fe1 C10 2.019(7) . ?
Fe1 C9 2.024(7) . ?
Fe1 C3 2.030(7) . ?
Fe1 C7 2.031(7) . ?
Fe1 C6 2.032(7) . ?
Fe1 C8 2.035(7) . ?
Fe1 C2 2.039(7) . ?
Fe1 C5 2.040(8) . ?
Fe1 C1 2.043(8) . ?
Fe1 C4 2.045(7) . ?
Fe2 C20A 1.847(14) . ?
Fe2 C16A 1.857(14) . ?
Fe2 C19A 1.940(13) . ?
Fe2 C17A 1.956(13) . ?
Fe2 C18B 1.965(13) . ?
Fe2 C11B 1.964(16) . ?
Fe2 C18A 1.975(13) . ?
Fe2 C12B 1.976(16) . ?
Fe2 C19B 1.993(15) . ?
Fe2 C12A 2.010(8) . ?
Fe2 C11A 2.050(10) . ?
Fe2 C17B 2.051(15) . ?
Fe3 C24 2.032(7) . ?
Fe3 C29 2.033(7) . ?
Fe3 C26 2.034(7) . ?
Fe3 C27 2.035(7) . ?
Fe3 C23 2.036(7) . ?
Fe3 C22 2.038(7) . ?
Fe3 C21 2.040(7) . ?
Fe3 C28 2.042(8) . ?
Fe3 C30 2.042(6) . ?
Fe3 C25 2.049(8) . ?
Fe4 C39 2.013(8) . ?
Fe4 C36 2.030(8) . ?
Fe4 C32 2.032(7) . ?
Fe4 C31 2.033(7) . ?
Fe4 C34 2.035(7) . ?
Fe4 C40 2.038(8) . ?
Fe4 C35 2.038(7) . ?
Fe4 C33 2.040(7) . ?
Fe4 C38 2.042(7) . ?
Fe4 C37 2.044(7) . ?
Fe5 C47B 1.81(3) . ?
Fe5 C48B 1.82(3) . ?
Fe5 C46B 1.94(3) . ?
Fe5 C49B 1.95(2) . ?
Fe5 C43 2.021(7) . ?
Fe5 C50B 2.02(2) . ?
Fe5 C41 2.033(9) . ?
Fe5 C42 2.036(7) . ?
Fe5 C45 2.054(10) . ?
Fe5 C44 2.060(9) . ?
Fe5 C50A 2.060(11) . ?
Fe5 C49A 2.074(10) . ?
Fe6 C59 2.029(7) . ?
Fe6 C56 2.034(6) . ?
Fe6 C60 2.034(7) . ?
Fe6 C52 2.034(7) . ?
Fe6 C53 2.036(7) . ?
Fe6 C58 2.040(7) . ?
Fe6 C54 2.041(7) . ?
Fe6 C55 2.048(6) . ?
Fe6 C57 2.049(7) . ?
Fe6 C51 2.050(6) . ?
S2 Na3 2.859(3) . ?
S2 Na5 3.115(3) . ?
S4 Na1 2.830(4) . ?
S4 Na2 2.851(4) . ?
S4 Na3 2.866(3) . ?
S5 Na2 2.781(4) . ?
S6 Na4 2.794(4) . ?
S6 Na6 3.005(5) . ?
S7 Na3 2.834(3) . ?
S10 Na2 2.821(4) 2_765 ?
S11 Na4 2.783(3) . ?
S11 Na5 2.799(3) . ?
S11 Na6 2.867(4) . ?
S11 Na3 2.918(3) . ?
S12 Na1 2.858(4) . ?
Na1 O1A 2.301(9) . ?
Na1 O10 2.443(6) 1_655 ?
Na1 O1B 2.462(14) . ?
Na1 Na3 3.988(4) . ?
Na2 O2 2.471(9) . ?
Na2 O2 2.600(10) 2_765 ?
Na2 S10 2.821(4) 2_765 ?
Na2 Na2 4.191(8) 2_765 ?
Na3 O4 2.352(5) . ?
Na3 O3 2.444(5) . ?
Na3 Na5 3.531(4) . ?
Na3 Na4 3.653(4) . ?
Na4 O5 2.259(6) . ?
Na4 O3 2.313(5) . ?
Na4 Na6 3.480(5) . ?
Na5 O7 2.273(6) . ?
Na5 O6 2.404(5) . ?
Na5 O4 2.426(5) . ?
Na5 O9 2.590(6) . ?
Na5 Na6 3.910(4) . ?
Na6 O8 2.216(7) . ?
Na6 O9 2.316(6) . ?
Na6 O10 2.796(6) . ?
Na6 O1B 2.963(13) 1_455 ?
Na6 C08 3.087(8) . ?
O2 Na2 2.600(10) 2_765 ?
O8 C02 1.203(9) . ?
O9 C08 1.201(9) . ?
O10 C05 1.231(8) . ?
O10 Na1 2.443(6) 1_455 ?
C1 C2 1.407(12) . ?
C1 C5 1.431(13) . ?
C1 H1 0.9500 . ?
C2 C3 1.388(10) . ?
C2 H2 0.9500 . ?
C3 C4 1.409(10) . ?
C3 H3 0.9500 . ?
C4 C5 1.408(10) . ?
C4 H4 0.9500 . ?
C5 H5 0.9600 . ?
C6 C10 1.414(10) . ?
C6 C7 1.419(10) . ?
C7 C8 1.411(10) . ?
C7 H7 0.9500 . ?
C8 C9 1.403(10) . ?
C8 H8 0.9500 . ?
C9 C10 1.416(10) . ?
C9 H9 0.9500 . ?
C10 H10 0.9500 . ?
C11A C12A 1.428(7) . ?
C11A C15A 1.428(7) . ?
C11A H11A 0.9500 . ?
C12A C13A 1.428(7) . ?
C12A H12A 0.9500 . ?
C13A C14A 1.428(7) . ?
C13A H13A 0.9500 . ?
C14A C15A 1.428(7) . ?
C14A H14A 0.9500 . ?
C15A H15A 0.9500 . ?
C16A C20A 1.399(7) . ?
C16A C17A 1.410(7) . ?
C16A H16A 0.9500 . ?
C17A C18A 1.411(7) . ?
C17A H17A 0.9500 . ?
C18A C19A 1.262(6) . ?
C18A H18A 0.9500 . ?
C19A C20A 1.447(7) . ?
C19A H19A 0.9500 . ?
C20A H20A 0.9500 . ?
C11B C12B 1.362(7) . ?
C11B C15B 1.363(7) . ?
C11B H11B 0.9500 . ?
C12B C13B 1.362(7) . ?
C12B H12B 0.9500 . ?
C13B C14B 1.362(7) . ?
C13B H13B 0.9500 . ?
C14B C15B 1.362(7) . ?
C14B H14B 0.9500 . ?
C15B H15B 0.9500 . ?
C16B C20B 1.392(2) . ?
C16B C17B 1.403(2) . ?
C16B H16B 0.9500 . ?
C17B C18B 1.404(2) . ?
C17B H17B 0.9500 . ?
C18B C19B 1.2557(19) . ?
C18B H18B 0.9500 . ?
C19B C20B 1.440(2) . ?
C19B H19B 0.9500 . ?
C20B H20B 0.9500 . ?
C21 C22 1.412(12) . ?
C21 C25 1.417(11) . ?
C21 H21 0.9500 . ?
C22 C23 1.415(11) . ?
C22 H22 0.9500 . ?
C23 C24 1.417(11) . ?
C23 H23 0.9500 . ?
C24 C25 1.427(11) . ?
C24 H24 0.9500 . ?
C25 H25 0.9500 . ?
C26 C27 1.413(10) . ?
C26 C30 1.435(9) . ?
C26 H26 0.9500 . ?
C27 C28 1.404(11) . ?
C27 H27 0.9500 . ?
C28 C29 1.422(10) . ?
C28 H28 0.9500 . ?
C29 C30 1.433(10) . ?
C29 H29 0.9500 . ?
C31 C32 1.396(10) . ?
C31 C35 1.440(9) . ?
C31 H31 0.9500 . ?
C32 C33 1.413(10) . ?
C32 H32 0.9500 . ?
C33 C34 1.415(10) . ?
C33 H33 0.9500 . ?
C34 C35 1.422(9) . ?
C34 H34 0.9500 . ?
C36 C40 1.400(15) . ?
C36 C37 1.403(13) . ?
C36 H36 0.9500 . ?
C37 C38 1.424(11) . ?
C37 H37 0.9500 . ?
C38 C39 1.375(12) . ?
C38 H38 0.9500 . ?
C39 C40 1.391(15) . ?
C39 H39 0.9500 . ?
C40 H40 0.9500 . ?
C41 C42 1.404(11) . ?
C41 C45 1.432(13) . ?
C41 H41 0.9500 . ?
C42 C43 1.420(11) . ?
C43 C44 1.400(11) . ?
C43 H43 0.9500 . ?
C44 C45 1.372(15) . ?
C44 H44 0.9500 . ?
C45 H45 0.9500 . ?
C46A C50A 1.406(9) . ?
C46A C47A 1.406(9) . ?
C46A H46A 0.9500 . ?
C47A C48A 1.406(9) . ?
C47A H47A 0.9500 . ?
C48A C49A 1.406(9) . ?
C48A H48A 0.9500 . ?
C49A C50A 1.406(9) . ?
C49A H49A 0.9500 . ?
C50A H50A 0.9500 . ?
C46B C47B 1.363(18) . ?
C46B C50B 1.363(18) . ?
C46B H46B 0.9500 . ?
C47B C48B 1.363(18) . ?
C47B H47B 0.9500 . ?
C48B C49B 1.363(18) . ?
C48B H48B 0.9500 . ?
C49B C50B 1.363(18) . ?
C49B H49B 0.9500 . ?
C50B H50B 0.9500 . ?
C51 C52 1.419(9) . ?
C51 C55 1.455(9) . ?
C52 C53 1.405(10) . ?
C52 H52 0.9500 . ?
C53 C54 1.423(11) . ?
C53 H53 0.9500 . ?
C54 C55 1.410(10) . ?
C54 H54 0.9500 . ?
C55 H55 0.9500 . ?
C56 C60 1.404(10) . ?
C56 C57 1.420(9) . ?
C56 H56 0.9500 . ?
C57 C58 1.416(9) . ?
C57 H57 0.9500 . ?
C58 C59 1.401(10) . ?
C58 H58 0.9500 . ?
C59 C60 1.409(11) . ?
C59 H59 0.9500 . ?
C60 H60 0.9500 . ?
C01 C02 1.488(12) . ?
C01 H01C 0.9800 . ?
C01 H01D 0.9800 . ?
C01 H01E 0.9800 . ?
C02 C03 1.487(12) . ?
C03 H03A 0.9800 . ?
C03 H03B 0.9800 . ?
C03 H03C 0.9800 . ?
C04 C05 1.478(10) . ?
C04 H04A 0.9800 . ?
C04 H04B 0.9800 . ?
C04 H04C 0.9800 . ?
C05 C06 1.493(10) . ?
C06 H06A 0.9800 . ?
C06 H06B 0.9800 . ?
C06 H06C 0.9800 . ?
C07 C08 1.491(12) . ?
C07 H07A 0.9800 . ?
C07 H07B 0.9800 . ?
C07 H07C 0.9800 . ?
C08 C09 1.483(11) . ?
C09 H09A 0.9800 . ?
C09 H09B 0.9800 . ?
C09 H09C 0.9800 . ?
C010 O1B 1.149(12) . ?
C010 O1A 1.269(11) . ?
C010 C02A 1.465(14) . ?
C010 C011 1.482(10) . ?
C010 C02B 1.504(16) . ?
C011 H01A 0.9800 . ?
C011 H01B 0.9800 . ?
C011 H11C 0.9800 . ?
O1B Na6 2.963(13) 1_655 ?
C02B H02A 0.9800 . ?
C02B H02B 0.9800 . ?
C02B H02C 0.9800 . ?
C02A H02D 0.9800 . ?
C02A H02E 0.9800 . ?
C02A H02F 0.9800 . ?
